data_7016388
loop_
_publ_author_name
'Bedford, Robin B.'
'Chang, Yu-Ning'
'Haddow, Mairi F.'
'McMullin, Claire L.'

_publ_section_title
;
 Chiral palladacycles based on resorcinol monophosphite ligands: the
 role of the meta-hydroxyl in ligand C-H activation and catalysis.
;
_journal_issue 35
_journal_name_full 'Dalton transactions (Cambridge, England : 2003)'
_journal_page_first 9042
_journal_page_last 9050
_journal_paper_doi 10.1039/c1dt10357a
_journal_volume 40
_journal_year 2011
_chemical_absolute_configuration ad
_chemical_formula_moiety 'C140 H120 Cl2 O8 P2 Pd2 Si4, C5 H12'
_chemical_formula_sum 'C145 H132 Cl2 O8 P2 Pd2 Si4'
_chemical_formula_weight 2460.51
_chemical_name_systematic
;
?
;
_space_group_IT_number 4
_symmetry_cell_setting monoclinic
_symmetry_space_group_name_Hall 'P 2yb'
_symmetry_space_group_name_H-M 'P 1 21 1'
_atom_sites_solution_hydrogens geom
_atom_sites_solution_primary direct
_atom_sites_solution_secondary difmap
_audit_creation_method SHELXL-97
_cell_angle_alpha 90.00
_cell_angle_beta 106.461(3)
_cell_angle_gamma 90.00
_cell_formula_units_Z 2
_cell_length_a 14.4938(6)
_cell_length_b 30.6692(13)
_cell_length_c 14.4991(5)
_cell_measurement_reflns_used 73502
_cell_measurement_temperature 100(2)
_cell_measurement_theta_max 27.58
_cell_measurement_theta_min 2.44
_cell_volume 6180.9(4)
_computing_cell_refinement 'Bruker Apex II'
_computing_data_collection 'Bruker Apex II'
_computing_data_reduction 'Bruker SAINT'
_computing_molecular_graphics 'Bruker ShelXTL'
_computing_publication_material 'Bruker ShelXTL'
_computing_structure_refinement 'SHELXL-97 (Sheldrick, 2008)'
_computing_structure_solution 'SHELXS-97 (Sheldrick, 2008)'
_diffrn_ambient_temperature 100(2)
_diffrn_measured_fraction_theta_full 0.997
_diffrn_measured_fraction_theta_max 0.997
_diffrn_measurement_device_type 'Bruker Apex II kappa with CCD area detector'
_diffrn_measurement_method 'phi and omega scans'
_diffrn_radiation_monochromator graphite
_diffrn_radiation_source 'fine-focus sealed tube'
_diffrn_radiation_type MoK\a
_diffrn_radiation_wavelength 0.71073
_diffrn_reflns_av_R_equivalents 0.1448
_diffrn_reflns_av_sigmaI/netI 0.1903
_diffrn_reflns_limit_h_max 18
_diffrn_reflns_limit_h_min -18
_diffrn_reflns_limit_k_max 39
_diffrn_reflns_limit_k_min -37
_diffrn_reflns_limit_l_max 18
_diffrn_reflns_limit_l_min -18
_diffrn_reflns_number 73461
_diffrn_reflns_theta_full 27.58
_diffrn_reflns_theta_max 27.58
_diffrn_reflns_theta_min 2.20
_exptl_absorpt_coefficient_mu 0.458
_exptl_absorpt_correction_T_max 0.9770
_exptl_absorpt_correction_T_min 0.9669
_exptl_absorpt_correction_type multi-scan
_exptl_absorpt_process_details 'SADABS 2008/2 (Sheldrick, G.M., 2008)'
_exptl_crystal_colour yellow
_exptl_crystal_density_diffrn 1.322
_exptl_crystal_density_method 'not measured'
_exptl_crystal_description cube
_exptl_crystal_F_000 2556
_exptl_crystal_size_max 0.07
_exptl_crystal_size_mid 0.05
_exptl_crystal_size_min 0.05
_refine_diff_density_max 1.523
_refine_diff_density_min -1.143
_refine_diff_density_rms 0.138
_refine_ls_abs_structure_details 'Flack H D (1983), Acta Cryst. A39, 876-881'
_refine_ls_abs_structure_Flack 0.01(3)
_refine_ls_extinction_method none
_refine_ls_goodness_of_fit_ref 1.037
_refine_ls_hydrogen_treatment constr
_refine_ls_matrix_type full
_refine_ls_number_parameters 1484
_refine_ls_number_reflns 27759
_refine_ls_number_restraints 13
_refine_ls_restrained_S_all 1.036
_refine_ls_R_factor_all 0.1541
_refine_ls_R_factor_gt 0.0919
_refine_ls_shift/su_max 0.001
_refine_ls_shift/su_mean 0.000
_refine_ls_structure_factor_coef Fsqd
_refine_ls_weighting_details 'calc w=1/[\s^2^(Fo^2^)+(0.0258P)^2^+39.1891P] where P=(Fo^2^+2Fc^2^)/3'
_refine_ls_weighting_scheme calc
_refine_ls_wR_factor_gt 0.1736
_refine_ls_wR_factor_ref 0.2009
_reflns_number_gt 16932
_reflns_number_total 27759
_reflns_threshold_expression >2sigma(I)
_cod_data_source_file c1dt10357a.txt
_cod_data_source_block yc_3_5_5_0m
_cod_original_sg_symbol_H-M 'P 21'
_cod_database_code 7016388

loop_
_symmetry_equiv_pos_as_xyz
'x, y, z'
'-x, y+1/2, -z'

loop_
_atom_site_label
_atom_site_type_symbol
_atom_site_fract_x
_atom_site_fract_y
_atom_site_fract_z
_atom_site_U_iso_or_equiv
_atom_site_adp_type
_atom_site_occupancy
_atom_site_symmetry_multiplicity
_atom_site_calc_flag
_atom_site_refinement_flags
Pd1 Pd 0.27632(5) 0.75462(3) 0.90395(5) 0.01975(17) Uani 1 1 d .
Pd2 Pd 0.39545(5) 0.81909(2) 0.78638(5) 0.01916(17) Uani 1 1 d .
P1 P 0.22706(18) 0.68880(9) 0.87533(18) 0.0208(6) Uani 1 1 d .
P2 P 0.36373(18) 0.88535(9) 0.74249(19) 0.0202(6) Uani 1 1 d .
Si1 Si -0.0085(2) 0.66100(10) 0.6063(2) 0.0260(7) Uani 1 1 d .
Si2 Si 0.4848(2) 0.66482(10) 1.09441(19) 0.0211(6) Uani 1 1 d .
Si3 Si 0.0798(2) 0.90012(12) 0.5323(2) 0.0320(8) Uani 1 1 d .
Si4 Si 0.5901(2) 0.90847(10) 0.9976(2) 0.0231(6) Uani 1 1 d .
Cl1 Cl 0.41865(17) 0.74458(8) 0.84683(17) 0.0235(6) Uani 1 1 d .
Cl2 Cl 0.34187(17) 0.82812(8) 0.92995(17) 0.0229(6) Uani 1 1 d .
O1 O 0.1388(4) 0.6794(2) 0.9146(5) 0.0224(16) Uani 1 1 d .
O2 O 0.1975(5) 0.6788(2) 0.7624(5) 0.0254(16) Uani 1 1 d .
O3 O 0.2936(5) 0.6485(2) 0.9239(5) 0.0208(16) Uani 1 1 d .
O4 O 0.1570(5) 0.8334(2) 0.9802(5) 0.0303(18) Uani 1 1 d .
H4 H 0.1940 0.8328 0.9449 0.045 Uiso 1 1 calc R
O5 O 0.3927(5) 0.8955(2) 0.6474(4) 0.0210(15) Uani 1 1 d .
O6 O 0.2527(5) 0.8938(2) 0.7258(5) 0.0241(16) Uani 1 1 d .
O7 O 0.4152(5) 0.9260(2) 0.8061(5) 0.0222(16) Uani 1 1 d .
O8 O 0.4683(5) 0.7420(2) 0.6597(5) 0.0262(17) Uani 1 1 d .
H8 H 0.4411 0.7421 0.7038 0.039 Uiso 1 1 calc R
C1 C 0.1538(6) 0.7562(4) 0.9496(6) 0.019(2) Uani 1 1 d .
C2 C 0.1044(6) 0.7171(3) 0.9515(6) 0.015(2) Uani 1 1 d .
C3 C 0.0267(7) 0.7110(4) 0.9884(7) 0.025(2) Uani 1 1 d .
C4 C -0.0030(7) 0.7501(4) 1.0215(8) 0.031(3) Uani 1 1 d .
H4A H -0.0574 0.7484 1.0455 0.037 Uiso 1 1 calc R
C5 C 0.0387(8) 0.7909(4) 1.0231(8) 0.031(3) Uani 1 1 d .
C6 C 0.1183(7) 0.7926(3) 0.9828(7) 0.021(2) Uani 1 1 d .
C7 C -0.0210(8) 0.6673(4) 0.9974(8) 0.032(3) Uani 1 1 d .
C8 C 0.0519(8) 0.6377(4) 1.0718(9) 0.040(3) Uani 1 1 d .
H8A H 0.0732 0.6528 1.1338 0.060 Uiso 1 1 calc R
H8B H 0.1076 0.6316 1.0483 0.060 Uiso 1 1 calc R
H8C H 0.0204 0.6103 1.0799 0.060 Uiso 1 1 calc R
C9 C -0.1083(10) 0.6726(4) 1.0357(11) 0.059(4) Uani 1 1 d .
H9A H -0.0869 0.6815 1.1034 0.089 Uiso 1 1 calc R
H9B H -0.1427 0.6448 1.0303 0.089 Uiso 1 1 calc R
H9C H -0.1514 0.6949 0.9981 0.089 Uiso 1 1 calc R
C10 C -0.0549(8) 0.6440(4) 0.8991(9) 0.042(3) Uani 1 1 d .
H10A H -0.0810 0.6153 0.9075 0.063 Uiso 1 1 calc R
H10B H -0.0002 0.6405 0.8726 0.063 Uiso 1 1 calc R
H10C H -0.1048 0.6615 0.8549 0.063 Uiso 1 1 calc R
C11 C 0.0045(8) 0.8319(4) 1.0630(9) 0.035(3) Uani 1 1 d .
C12 C 0.0829(9) 0.8490(4) 1.1503(10) 0.048(4) Uani 1 1 d .
H12A H 0.0596 0.8751 1.1754 0.072 Uiso 1 1 calc R
H12B H 0.1406 0.8562 1.1309 0.072 Uiso 1 1 calc R
H12C H 0.0987 0.8265 1.2003 0.072 Uiso 1 1 calc R
C13 C -0.0301(8) 0.8674(4) 0.9814(9) 0.041(3) Uani 1 1 d .
H13A H -0.0634 0.8909 1.0046 0.061 Uiso 1 1 calc R
H13B H -0.0741 0.8539 0.9245 0.061 Uiso 1 1 calc R
H13C H 0.0258 0.8792 0.9645 0.061 Uiso 1 1 calc R
C14 C -0.0858(9) 0.8211(5) 1.0957(11) 0.057(4) Uani 1 1 d .
H14A H -0.0804 0.7915 1.1218 0.086 Uiso 1 1 calc R
H14B H -0.1433 0.8232 1.0405 0.086 Uiso 1 1 calc R
H14C H -0.0910 0.8419 1.1454 0.086 Uiso 1 1 calc R
C15 C 0.1883(7) 0.6356(4) 0.7262(6) 0.022(2) Uani 1 1 d .
C16 C 0.0965(7) 0.6240(4) 0.6660(7) 0.026(2) Uani 1 1 d .
C17 C 0.0921(8) 0.5813(4) 0.6322(8) 0.030(3) Uani 1 1 d .
H17 H 0.0318 0.5714 0.5925 0.036 Uiso 1 1 calc R
C18 C 0.1673(7) 0.5522(4) 0.6513(7) 0.026(2) Uani 1 1 d .
C19 C 0.1576(8) 0.5092(4) 0.6154(9) 0.038(3) Uani 1 1 d .
H19 H 0.0965 0.4995 0.5771 0.045 Uiso 1 1 calc R
C20 C 0.2337(8) 0.4813(4) 0.6344(8) 0.034(3) Uani 1 1 d .
H20 H 0.2255 0.4526 0.6085 0.041 Uiso 1 1 calc R
C21 C 0.3243(7) 0.4948(4) 0.6922(7) 0.027(2) Uani 1 1 d .
H21 H 0.3772 0.4752 0.7057 0.032 Uiso 1 1 calc R
C22 C 0.3362(7) 0.5357(4) 0.7286(7) 0.025(2) Uani 1 1 d .
H22 H 0.3971 0.5441 0.7697 0.030 Uiso 1 1 calc R
C23 C 0.2599(7) 0.5663(4) 0.7068(7) 0.025(2) Uani 1 1 d .
C24 C 0.2706(7) 0.6110(3) 0.7437(6) 0.017(2) Uani 1 1 d .
C25 C 0.3675(7) 0.6267(3) 0.8054(7) 0.019(2) Uani 1 1 d .
C26 C 0.4510(7) 0.6250(4) 0.7686(7) 0.028(3) Uani 1 1 d .
C27 C 0.4459(8) 0.6163(4) 0.6715(8) 0.034(3) Uani 1 1 d .
H27 H 0.3858 0.6094 0.6269 0.041 Uiso 1 1 calc R
C28 C 0.5257(10) 0.6178(5) 0.6425(9) 0.047(4) Uani 1 1 d .
H28 H 0.5210 0.6124 0.5768 0.057 Uiso 1 1 calc R
C29 C 0.6170(8) 0.6273(4) 0.7071(8) 0.042(3) Uani 1 1 d U
H29 H 0.6729 0.6285 0.6853 0.050 Uiso 1 1 calc R
C30 C 0.6226(8) 0.6345(4) 0.8004(8) 0.035(3) Uani 1 1 d .
H30 H 0.6838 0.6396 0.8448 0.042 Uiso 1 1 calc R
C31 C 0.5398(8) 0.6348(4) 0.8338(8) 0.031(3) Uani 1 1 d .
C32 C 0.5458(7) 0.6449(4) 0.9301(8) 0.027(3) Uani 1 1 d .
H32 H 0.6081 0.6485 0.9738 0.033 Uiso 1 1 calc R
C33 C 0.4663(7) 0.6502(3) 0.9660(7) 0.022(2) Uani 1 1 d .
C34 C 0.3781(7) 0.6415(3) 0.8952(7) 0.018(2) Uani 1 1 d .
C35 C -0.1171(7) 0.6255(4) 0.5632(8) 0.038(3) Uani 1 1 d .
C36 C -0.1515(8) 0.5994(4) 0.6270(9) 0.038(3) Uani 1 1 d .
H36 H -0.1194 0.6000 0.6939 0.046 Uiso 1 1 calc R
C37 C -0.2316(8) 0.5730(4) 0.5928(10) 0.043(3) Uani 1 1 d .
H37 H -0.2517 0.5552 0.6372 0.052 Uiso 1 1 calc R
C38 C -0.2814(9) 0.5715(5) 0.5004(10) 0.046(3) Uani 1 1 d .
H38 H -0.3378 0.5541 0.4800 0.055 Uiso 1 1 calc R
C39 C -0.2503(8) 0.5953(4) 0.4345(9) 0.042(3) Uani 1 1 d .
H39 H -0.2841 0.5934 0.3682 0.051 Uiso 1 1 calc R
C40 C -0.1700(9) 0.6223(4) 0.4639(8) 0.039(3) Uani 1 1 d .
H40 H -0.1501 0.6388 0.4174 0.046 Uiso 1 1 calc R
C41 C -0.0418(7) 0.7078(4) 0.6764(7) 0.026(2) Uani 1 1 d .
C42 C 0.0149(8) 0.7433(3) 0.7020(8) 0.032(3) Uani 1 1 d .
H42 H 0.0744 0.7446 0.6868 0.038 Uiso 1 1 calc R
C43 C -0.0125(9) 0.7780(4) 0.7505(8) 0.038(3) Uani 1 1 d .
H43 H 0.0289 0.8024 0.7698 0.046 Uiso 1 1 calc R
C44 C -0.0996(8) 0.7768(4) 0.7703(9) 0.045(3) Uani 1 1 d .
H44 H -0.1184 0.8009 0.8020 0.054 Uiso 1 1 calc R
C45 C -0.1607(9) 0.7415(4) 0.7453(8) 0.039(3) Uani 1 1 d .
H45 H -0.2199 0.7404 0.7610 0.046 Uiso 1 1 calc R
C46 C -0.1311(9) 0.7066(4) 0.6946(8) 0.038(3) Uani 1 1 d .
H46 H -0.1727 0.6825 0.6732 0.046 Uiso 1 1 calc R
C47 C 0.0219(7) 0.6855(3) 0.4991(9) 0.029(3) Uani 1 1 d U
C48 C -0.0152(8) 0.7256(4) 0.4626(8) 0.039(3) Uani 1 1 d .
H48 H -0.0527 0.7419 0.4945 0.046 Uiso 1 1 calc R
C49 C 0.0020(8) 0.7421(4) 0.3800(8) 0.038(3) Uani 1 1 d .
H49 H -0.0260 0.7693 0.3558 0.045 Uiso 1 1 calc R
C50 C 0.0581(8) 0.7208(4) 0.3309(8) 0.037(3) Uani 1 1 d .
H50 H 0.0703 0.7331 0.2754 0.045 Uiso 1 1 calc R
C51 C 0.0961(9) 0.6801(4) 0.3672(9) 0.045(3) Uani 1 1 d .
H51 H 0.1335 0.6639 0.3349 0.054 Uiso 1 1 calc R
C52 C 0.0791(8) 0.6632(4) 0.4520(8) 0.033(3) Uani 1 1 d .
H52 H 0.1071 0.6361 0.4770 0.040 Uiso 1 1 calc R
C53 C 0.4922(7) 0.6137(4) 1.1656(7) 0.027(2) Uani 1 1 d .
C54 C 0.5178(9) 0.5739(4) 1.1368(9) 0.045(3) Uani 1 1 d .
H54 H 0.5260 0.5722 1.0742 0.054 Uiso 1 1 calc R
C55 C 0.5322(10) 0.5373(4) 1.1897(10) 0.054(4) Uani 1 1 d .
H55 H 0.5542 0.5116 1.1662 0.065 Uiso 1 1 calc R
C56 C 0.5144(8) 0.5374(4) 1.2802(9) 0.039(3) Uani 1 1 d .
H56 H 0.5192 0.5113 1.3167 0.047 Uiso 1 1 calc R
C57 C 0.4890(9) 0.5774(5) 1.3154(9) 0.046(3) Uani 1 1 d .
H57 H 0.4798 0.5792 1.3776 0.056 Uiso 1 1 calc R
C58 C 0.4779(9) 0.6139(4) 1.2566(8) 0.041(3) Uani 1 1 d .
H58 H 0.4595 0.6406 1.2798 0.049 Uiso 1 1 calc R
C59 C 0.6027(7) 0.6943(3) 1.1305(7) 0.022(2) Uani 1 1 d .
C60 C 0.6664(7) 0.6847(4) 1.2260(8) 0.034(3) Uani 1 1 d .
H60 H 0.6488 0.6649 1.2685 0.041 Uiso 1 1 calc R
C61 C 0.7571(8) 0.7071(4) 1.2521(9) 0.051(4) Uani 1 1 d .
H61 H 0.8029 0.6996 1.3111 0.061 Uiso 1 1 calc R
C62 C 0.7797(8) 0.7371(4) 1.1988(8) 0.036(3) Uani 1 1 d .
H62 H 0.8395 0.7520 1.2204 0.043 Uiso 1 1 calc R
C63 C 0.7165(7) 0.7473(4) 1.1109(8) 0.035(3) Uani 1 1 d .
H63 H 0.7326 0.7699 1.0734 0.042 Uiso 1 1 calc R
C64 C 0.6299(7) 0.7253(4) 1.0757(7) 0.027(3) Uani 1 1 d .
H64 H 0.5893 0.7318 1.0133 0.033 Uiso 1 1 calc R
C65 C 0.3934(7) 0.7017(4) 1.1217(7) 0.024(2) Uani 1 1 d .
C66 C 0.3135(7) 0.6858(4) 1.1484(7) 0.027(2) Uani 1 1 d .
H66 H 0.3003 0.6554 1.1443 0.032 Uiso 1 1 calc R
C67 C 0.2531(8) 0.7136(4) 1.1808(8) 0.037(3) Uani 1 1 d .
H67 H 0.2011 0.7022 1.2010 0.044 Uiso 1 1 calc R
C68 C 0.2707(7) 0.7592(4) 1.1829(7) 0.033(3) Uani 1 1 d .
H68 H 0.2296 0.7788 1.2035 0.039 Uiso 1 1 calc R
C69 C 0.3469(7) 0.7746(4) 1.1553(8) 0.033(3) Uani 1 1 d .
H69 H 0.3592 0.8050 1.1576 0.040 Uiso 1 1 calc R
C70 C 0.4069(7) 0.7468(3) 1.1238(7) 0.027(2) Uani 1 1 d .
H70 H 0.4583 0.7587 1.1032 0.032 Uiso 1 1 calc R
C71 C 0.4333(6) 0.8195(4) 0.6602(7) 0.023(2) Uani 1 1 d .
C72 C 0.4270(8) 0.8596(4) 0.6110(7) 0.028(3) Uani 1 1 d .
C73 C 0.4572(8) 0.8641(4) 0.5291(7) 0.028(3) Uani 1 1 d .
C74 C 0.4893(8) 0.8266(4) 0.4939(8) 0.034(3) Uani 1 1 d .
H74 H 0.5094 0.8290 0.4371 0.041 Uiso 1 1 calc R
C75 C 0.4937(7) 0.7857(4) 0.5373(7) 0.024(2) Uani 1 1 d .
C76 C 0.4642(7) 0.7835(3) 0.6202(7) 0.021(2) Uani 1 1 d .
C77 C 0.4558(9) 0.9091(4) 0.4779(8) 0.036(3) Uani 1 1 d .
C78 C 0.3551(8) 0.9279(4) 0.4448(8) 0.037(3) Uani 1 1 d .
H78A H 0.3118 0.9067 0.4036 0.055 Uiso 1 1 calc R
H78B H 0.3559 0.9548 0.4086 0.055 Uiso 1 1 calc R
H78C H 0.3325 0.9343 0.5010 0.055 Uiso 1 1 calc R
C79 C 0.5223(9) 0.9408(4) 0.5486(8) 0.038(3) Uani 1 1 d .
H79A H 0.5210 0.9694 0.5177 0.057 Uiso 1 1 calc R
H79B H 0.5882 0.9295 0.5669 0.057 Uiso 1 1 calc R
H79C H 0.5001 0.9439 0.6061 0.057 Uiso 1 1 calc R
C80 C 0.4995(9) 0.9055(4) 0.3914(8) 0.040(3) Uani 1 1 d .
H80A H 0.4562 0.8885 0.3398 0.060 Uiso 1 1 calc R
H80B H 0.5622 0.8910 0.4125 0.060 Uiso 1 1 calc R
H80C H 0.5076 0.9348 0.3678 0.060 Uiso 1 1 calc R
C81 C 0.5276(8) 0.7445(4) 0.4907(8) 0.032(3) Uani 1 1 d .
C82 C 0.5522(10) 0.7568(5) 0.3968(8) 0.049(3) Uani 1 1 d .
H82A H 0.5735 0.7307 0.3696 0.073 Uiso 1 1 calc R
H82B H 0.6036 0.7786 0.4110 0.073 Uiso 1 1 calc R
H82C H 0.4949 0.7688 0.3505 0.073 Uiso 1 1 calc R
C83 C 0.6190(9) 0.7254(4) 0.5630(9) 0.040(3) Uani 1 1 d .
H83A H 0.6407 0.6997 0.5347 0.061 Uiso 1 1 calc R
H83B H 0.6041 0.7170 0.6224 0.061 Uiso 1 1 calc R
H83C H 0.6700 0.7475 0.5775 0.061 Uiso 1 1 calc R
C84 C 0.4455(9) 0.7097(4) 0.4640(8) 0.038(3) Uani 1 1 d .
H84A H 0.3982 0.7180 0.4037 0.057 Uiso 1 1 calc R
H84B H 0.4140 0.7080 0.5154 0.057 Uiso 1 1 calc R
H84C H 0.4728 0.6812 0.4562 0.057 Uiso 1 1 calc R
C85 C 0.2072(7) 0.9350(4) 0.7150(7) 0.023(2) Uani 1 1 d .
C86 C 0.1342(7) 0.9413(4) 0.6287(7) 0.025(2) Uani 1 1 d .
C87 C 0.0911(8) 0.9832(4) 0.6193(8) 0.035(3) Uani 1 1 d .
H87 H 0.0404 0.9895 0.5630 0.042 Uiso 1 1 calc R
C88 C 0.1208(8) 1.0163(4) 0.6908(8) 0.031(3) Uani 1 1 d .
C89 C 0.0784(9) 1.0584(4) 0.6776(8) 0.039(3) Uani 1 1 d .
H89 H 0.0263 1.0643 0.6224 0.047 Uiso 1 1 calc R
C90 C 0.1113(9) 1.0899(4) 0.7423(8) 0.038(3) Uani 1 1 d .
H90 H 0.0828 1.1181 0.7316 0.045 Uiso 1 1 calc R
C91 C 0.1882(9) 1.0821(4) 0.8269(8) 0.037(3) Uani 1 1 d .
H91 H 0.2121 1.1046 0.8724 0.044 Uiso 1 1 calc R
C92 C 0.2268(8) 1.0407(4) 0.8408(8) 0.036(3) Uani 1 1 d .
H92 H 0.2779 1.0353 0.8973 0.043 Uiso 1 1 calc R
C93 C 0.1955(7) 1.0063(3) 0.7768(7) 0.023(2) Uani 1 1 d .
C94 C 0.2343(7) 0.9638(4) 0.7906(8) 0.028(3) Uani 1 1 d .
C95 C 0.2990(7) 0.9508(4) 0.8850(8) 0.025(2) Uani 1 1 d .
C96 C 0.2704(8) 0.9542(4) 0.9701(8) 0.030(3) Uani 1 1 d .
C97 C 0.1732(8) 0.9647(4) 0.9690(9) 0.040(3) Uani 1 1 d .
H97 H 0.1263 0.9704 0.9096 0.048 Uiso 1 1 calc R
C98 C 0.1479(9) 0.9664(5) 1.0539(9) 0.046(3) Uani 1 1 d .
H98 H 0.0835 0.9729 1.0525 0.055 Uiso 1 1 calc R
C99 C 0.2165(9) 0.9585(5) 1.1421(9) 0.056(4) Uani 1 1 d .
H99 H 0.1989 0.9613 1.2002 0.067 Uiso 1 1 calc R
C100 C 0.3097(9) 0.9468(4) 1.1456(8) 0.041(3) Uani 1 1 d .
H100 H 0.3550 0.9405 1.2056 0.049 Uiso 1 1 calc R
C101 C 0.3373(7) 0.9442(4) 1.0596(8) 0.031(3) Uani 1 1 d .
C102 C 0.4320(7) 0.9320(4) 1.0608(8) 0.027(2) Uani 1 1 d .
H102 H 0.4782 0.9281 1.1215 0.032 Uiso 1 1 calc R
C103 C 0.4601(7) 0.9257(3) 0.9814(7) 0.022(2) Uani 1 1 d .
C104 C 0.3884(7) 0.9336(3) 0.8913(7) 0.022(2) Uani 1 1 d .
C105 C -0.0383(9) 0.8825(4) 0.5491(8) 0.039(3) Uani 1 1 d .
C106 C -0.0719(8) 0.8393(4) 0.5326(8) 0.034(3) Uani 1 1 d .
H106 H -0.0299 0.8182 0.5185 0.040 Uiso 1 1 calc R
C107 C -0.1605(7) 0.8258(4) 0.5354(7) 0.034(3) Uani 1 1 d .
H107 H -0.1783 0.7960 0.5244 0.040 Uiso 1 1 calc R
C108 C -0.2243(9) 0.8554(4) 0.5544(8) 0.041(3) Uani 1 1 d .
H108 H -0.2862 0.8464 0.5571 0.049 Uiso 1 1 calc R
C109 C -0.1953(9) 0.8994(5) 0.5697(10) 0.049(3) Uani 1 1 d .
H109 H -0.2381 0.9206 0.5822 0.059 Uiso 1 1 calc R
C110 C -0.1057(10) 0.9115(4) 0.5666(9) 0.046(3) Uani 1 1 d .
H110 H -0.0882 0.9414 0.5769 0.055 Uiso 1 1 calc R
C111 C 0.0538(7) 0.9301(4) 0.4156(8) 0.032(3) Uani 1 1 d .
C112 C -0.0203(8) 0.9132(4) 0.3365(8) 0.037(3) Uani 1 1 d .
H112 H -0.0522 0.8869 0.3441 0.045 Uiso 1 1 calc R
C113 C -0.0458(8) 0.9344(4) 0.2501(9) 0.038(3) Uani 1 1 d .
H113 H -0.0931 0.9218 0.1977 0.046 Uiso 1 1 calc R
C114 C -0.0047(9) 0.9737(4) 0.2368(9) 0.040(3) Uani 1 1 d .
H114 H -0.0284 0.9897 0.1788 0.048 Uiso 1 1 calc R
C115 C 0.0717(8) 0.9893(4) 0.3101(8) 0.034(3) Uani 1 1 d .
H115 H 0.1060 1.0145 0.3005 0.041 Uiso 1 1 calc R
C116 C 0.0981(8) 0.9672(4) 0.3994(8) 0.030(3) Uani 1 1 d .
H116 H 0.1490 0.9787 0.4501 0.036 Uiso 1 1 calc R
C117 C 0.1513(8) 0.8500(4) 0.5283(8) 0.034(3) Uani 1 1 d .
C118 C 0.1631(7) 0.8173(4) 0.6023(8) 0.034(3) Uani 1 1 d .
H118 H 0.1410 0.8227 0.6569 0.040 Uiso 1 1 calc R
C119 C 0.2078(7) 0.7770(3) 0.5935(8) 0.031(3) Uani 1 1 d .
H119 H 0.2152 0.7552 0.6416 0.037 Uiso 1 1 calc R
C120 C 0.2408(8) 0.7698(4) 0.5131(8) 0.040(3) Uani 1 1 d .
H120 H 0.2712 0.7429 0.5070 0.048 Uiso 1 1 calc R
C121 C 0.2298(9) 0.8011(4) 0.4425(9) 0.039(3) Uani 1 1 d .
H121 H 0.2542 0.7959 0.3893 0.046 Uiso 1 1 calc R
C122 C 0.1837(7) 0.8399(4) 0.4485(9) 0.035(3) Uani 1 1 d .
H122 H 0.1738 0.8604 0.3973 0.042 Uiso 1 1 calc R
C123 C 0.6270(7) 0.8797(4) 1.1146(7) 0.023(2) Uani 1 1 d .
C124 C 0.7044(7) 0.8927(4) 1.1915(7) 0.028(3) Uani 1 1 d .
H124 H 0.7378 0.9187 1.1848 0.034 Uiso 1 1 calc R
C125 C 0.7348(9) 0.8698(4) 1.2770(9) 0.038(3) Uani 1 1 d .
H125 H 0.7892 0.8793 1.3266 0.045 Uiso 1 1 calc R
C126 C 0.6861(7) 0.8336(4) 1.2892(8) 0.027(3) Uani 1 1 d .
H126 H 0.7078 0.8172 1.3469 0.033 Uiso 1 1 calc R
C127 C 0.6047(7) 0.8202(5) 1.2184(7) 0.030(2) Uani 1 1 d .
H127 H 0.5693 0.7955 1.2288 0.036 Uiso 1 1 calc R
C128 C 0.5763(8) 0.8424(4) 1.1345(8) 0.035(3) Uani 1 1 d .
H128 H 0.5203 0.8329 1.0868 0.042 Uiso 1 1 calc R
C129 C 0.6149(7) 0.8738(4) 0.9021(6) 0.022(2) Uani 1 1 d .
C130 C 0.6226(7) 0.8279(3) 0.9093(7) 0.025(2) Uani 1 1 d .
H130 H 0.6084 0.8139 0.9622 0.030 Uiso 1 1 calc R
C131 C 0.6493(7) 0.8028(4) 0.8440(7) 0.024(2) Uani 1 1 d .
H131 H 0.6533 0.7720 0.8512 0.029 Uiso 1 1 calc R
C132 C 0.6706(7) 0.8229(4) 0.7664(7) 0.036(3) Uani 1 1 d .
H132 H 0.6903 0.8057 0.7209 0.044 Uiso 1 1 calc R
C133 C 0.6634(8) 0.8672(4) 0.7548(8) 0.032(3) Uani 1 1 d .
H133 H 0.6780 0.8805 0.7014 0.039 Uiso 1 1 calc R
C134 C 0.6346(7) 0.8931(4) 0.8221(7) 0.025(2) Uani 1 1 d .
H134 H 0.6284 0.9238 0.8131 0.030 Uiso 1 1 calc R
C135 C 0.6639(7) 0.9588(3) 1.0054(7) 0.023(2) Uani 1 1 d .
C136 C 0.6328(9) 1.0003(4) 1.0258(9) 0.037(3) Uani 1 1 d .
H136 H 0.5703 1.0036 1.0337 0.045 Uiso 1 1 calc R
C137 C 0.6921(10) 1.0363(4) 1.0345(9) 0.045(3) Uani 1 1 d .
H137 H 0.6688 1.0640 1.0472 0.054 Uiso 1 1 calc R
C138 C 0.7828(8) 1.0333(4) 1.0254(8) 0.036(3) Uani 1 1 d .
H138 H 0.8227 1.0583 1.0327 0.043 Uiso 1 1 calc R
C139 C 0.8154(8) 0.9939(4) 1.0058(8) 0.034(3) Uani 1 1 d .
H139 H 0.8780 0.9918 0.9978 0.041 Uiso 1 1 calc R
C140 C 0.7591(7) 0.9564(4) 0.9970(7) 0.025(2) Uani 1 1 d .
H140 H 0.7846 0.9291 0.9853 0.030 Uiso 1 1 calc R
C141 C 0.7270(12) 0.0763(8) 0.5654(13) 0.114(8) Uani 1 1 d .
H14D H 0.7686 0.0781 0.5228 0.171 Uiso 1 1 calc R
H14E H 0.6962 0.1046 0.5672 0.171 Uiso 1 1 calc R
H14F H 0.6775 0.0541 0.5411 0.171 Uiso 1 1 calc R
C142 C 0.7899(13) 0.0634(6) 0.6711(11) 0.080(5) Uani 1 1 d .
H14G H 0.8474 0.0825 0.6879 0.097 Uiso 1 1 calc R
H14H H 0.7519 0.0707 0.7160 0.097 Uiso 1 1 calc R
C143 C 0.8229(10) 0.0185(5) 0.6901(9) 0.049(4) Uani 1 1 d .
H14I H 0.7657 -0.0005 0.6797 0.059 Uiso 1 1 calc R
H14J H 0.8565 0.0102 0.6421 0.059 Uiso 1 1 calc R
C144 C 0.8844(14) 0.0099(6) 0.7821(11) 0.080(6) Uani 1 1 d .
H14K H 0.8534 0.0202 0.8307 0.096 Uiso 1 1 calc R
H14L H 0.9445 0.0267 0.7908 0.096 Uiso 1 1 calc R
C145 C 0.9094(12) -0.0370(6) 0.8003(12) 0.078(5) Uani 1 1 d .
H14M H 0.8519 -0.0548 0.7738 0.117 Uiso 1 1 calc R
H14N H 0.9338 -0.0420 0.8697 0.117 Uiso 1 1 calc R
H14O H 0.9589 -0.0449 0.7693 0.117 Uiso 1 1 calc R

loop_
_atom_site_aniso_label
_atom_site_aniso_U_11
_atom_site_aniso_U_22
_atom_site_aniso_U_33
_atom_site_aniso_U_23
_atom_site_aniso_U_13
_atom_site_aniso_U_12
Pd1 0.0202(4) 0.0198(4) 0.0186(4) -0.0019(4) 0.0044(3) -0.0004(3)
Pd2 0.0186(4) 0.0195(4) 0.0184(4) 0.0002(4) 0.0036(3) 0.0007(3)
P1 0.0215(13) 0.0217(16) 0.0188(13) 0.0013(11) 0.0050(10) 0.0039(11)
P2 0.0200(13) 0.0182(15) 0.0207(13) -0.0008(11) 0.0031(10) 0.0023(11)
Si1 0.0262(15) 0.0268(18) 0.0226(15) -0.0038(14) 0.0028(12) 0.0066(13)
Si2 0.0212(14) 0.0224(17) 0.0179(14) 0.0022(12) 0.0023(11) -0.0015(12)
Si3 0.0253(16) 0.035(2) 0.0338(18) -0.0070(15) 0.0063(13) 0.0054(14)
Si4 0.0222(14) 0.0216(17) 0.0236(15) 0.0006(13) 0.0033(12) -0.0004(12)
Cl1 0.0247(12) 0.0236(16) 0.0235(12) 0.0028(11) 0.0090(10) 0.0024(10)
Cl2 0.0245(12) 0.0219(16) 0.0235(12) -0.0010(11) 0.0089(10) -0.0032(10)
O1 0.019(3) 0.021(4) 0.024(4) -0.001(3) 0.000(3) 0.000(3)
O2 0.040(4) 0.016(4) 0.016(4) 0.000(3) 0.000(3) 0.000(3)
O3 0.020(4) 0.012(4) 0.028(4) 0.004(3) 0.004(3) -0.001(3)
O4 0.039(5) 0.021(4) 0.037(5) -0.002(3) 0.021(4) -0.008(3)
O5 0.033(4) 0.020(4) 0.013(3) -0.006(3) 0.011(3) -0.002(3)
O6 0.020(4) 0.022(4) 0.028(4) 0.004(3) 0.004(3) 0.010(3)
O7 0.019(4) 0.020(4) 0.026(4) 0.001(3) 0.004(3) -0.002(3)
O8 0.035(4) 0.023(4) 0.024(4) -0.003(3) 0.013(3) 0.000(3)
C1 0.012(4) 0.026(6) 0.017(4) 0.003(5) 0.000(3) -0.005(5)
C2 0.017(5) 0.012(5) 0.014(5) -0.004(4) 0.001(4) 0.007(4)
C3 0.015(5) 0.028(7) 0.035(6) 0.004(5) 0.010(4) 0.008(4)
C4 0.019(5) 0.022(6) 0.051(7) 0.006(6) 0.008(4) 0.007(5)
C5 0.034(6) 0.024(6) 0.042(7) 0.000(5) 0.024(5) 0.008(5)
C6 0.024(5) 0.019(6) 0.018(5) -0.008(4) 0.004(4) -0.012(4)
C7 0.037(6) 0.025(7) 0.041(7) 0.002(6) 0.022(5) 0.006(5)
C8 0.044(7) 0.024(7) 0.054(8) -0.001(6) 0.017(6) -0.013(6)
C9 0.060(9) 0.042(9) 0.098(12) -0.004(8) 0.059(9) -0.014(7)
C10 0.030(6) 0.034(8) 0.068(9) 0.007(7) 0.022(6) 0.001(5)
C11 0.047(7) 0.016(6) 0.056(8) 0.004(5) 0.036(6) 0.002(5)
C12 0.044(8) 0.037(8) 0.073(10) -0.007(7) 0.035(7) 0.001(6)
C13 0.038(7) 0.028(7) 0.055(8) -0.004(6) 0.010(6) 0.007(5)
C14 0.053(8) 0.038(8) 0.103(11) 0.000(9) 0.059(8) 0.006(7)
C15 0.032(6) 0.029(6) 0.007(5) -0.007(4) 0.007(4) -0.002(5)
C16 0.021(5) 0.031(7) 0.021(5) -0.001(5) 0.001(4) 0.002(5)
C17 0.027(6) 0.029(7) 0.029(6) 0.000(5) 0.000(5) 0.004(5)
C18 0.026(6) 0.023(6) 0.026(6) 0.003(5) 0.001(4) 0.003(5)
C19 0.028(6) 0.030(7) 0.053(8) -0.007(6) 0.007(6) -0.004(5)
C20 0.039(7) 0.019(7) 0.040(7) -0.004(6) 0.002(5) 0.009(5)
C21 0.025(5) 0.023(6) 0.030(6) -0.008(5) 0.005(5) 0.003(5)
C22 0.026(5) 0.026(6) 0.020(5) -0.009(5) 0.002(4) -0.002(5)
C23 0.026(5) 0.025(6) 0.020(5) -0.006(5) -0.001(4) -0.006(5)
C24 0.020(5) 0.019(6) 0.010(5) -0.004(4) 0.000(4) -0.002(4)
C25 0.026(5) 0.019(6) 0.011(5) -0.007(4) 0.002(4) 0.001(4)
C26 0.026(6) 0.044(8) 0.018(5) -0.007(5) 0.017(4) -0.003(5)
C27 0.023(6) 0.048(8) 0.031(6) 0.002(6) 0.008(5) -0.009(5)
C28 0.053(8) 0.053(10) 0.032(7) -0.013(7) 0.005(6) 0.004(7)
C29 0.030(6) 0.070(9) 0.037(7) -0.016(7) 0.031(5) -0.014(6)
C30 0.031(6) 0.045(8) 0.030(6) -0.001(6) 0.009(5) 0.000(5)
C31 0.029(6) 0.033(7) 0.035(6) -0.019(5) 0.014(5) -0.007(5)
C32 0.017(5) 0.027(7) 0.039(7) -0.002(5) 0.009(5) 0.005(4)
C33 0.032(6) 0.019(6) 0.017(5) -0.005(4) 0.009(4) 0.002(4)
C34 0.023(5) 0.015(5) 0.019(5) 0.005(4) 0.013(4) 0.002(4)
C35 0.018(5) 0.067(9) 0.025(6) -0.014(6) -0.002(4) 0.004(6)
C36 0.035(7) 0.045(8) 0.036(7) -0.002(6) 0.013(5) -0.001(6)
C37 0.026(6) 0.041(8) 0.062(9) 0.002(7) 0.012(6) 0.005(6)
C38 0.037(7) 0.051(9) 0.055(9) 0.016(7) 0.022(6) 0.003(6)
C39 0.027(6) 0.047(8) 0.049(8) 0.007(7) 0.004(5) -0.009(6)
C40 0.048(7) 0.036(8) 0.029(6) -0.002(6) 0.008(5) -0.017(6)
C41 0.028(6) 0.025(6) 0.025(6) -0.009(5) 0.010(4) 0.005(5)
C42 0.046(7) 0.021(7) 0.032(6) 0.000(5) 0.017(5) 0.008(5)
C43 0.052(8) 0.031(7) 0.032(7) -0.004(5) 0.012(6) 0.009(6)
C44 0.031(6) 0.050(9) 0.045(8) -0.016(6) -0.001(6) -0.003(6)
C45 0.045(7) 0.045(8) 0.030(6) -0.003(6) 0.018(5) 0.003(6)
C46 0.051(8) 0.029(7) 0.037(7) -0.008(6) 0.015(6) -0.006(6)
C47 0.014(5) 0.009(5) 0.059(8) -0.012(5) 0.002(5) 0.005(4)
C48 0.036(7) 0.045(8) 0.031(6) -0.001(6) 0.004(5) -0.001(6)
C49 0.040(7) 0.031(8) 0.039(7) -0.012(6) 0.007(6) 0.006(5)
C50 0.020(6) 0.049(8) 0.039(7) 0.009(6) 0.001(5) -0.009(5)
C51 0.042(7) 0.050(9) 0.049(8) 0.000(7) 0.019(6) 0.005(6)
C52 0.045(7) 0.023(6) 0.037(7) 0.006(5) 0.022(6) 0.002(5)
C53 0.027(6) 0.024(6) 0.024(6) -0.002(5) 0.000(4) 0.004(5)
C54 0.058(9) 0.035(8) 0.039(7) 0.021(6) 0.012(6) 0.007(7)
C55 0.064(9) 0.032(8) 0.051(9) -0.004(7) -0.007(7) 0.011(7)
C56 0.038(7) 0.039(8) 0.037(7) 0.019(6) 0.004(5) -0.010(6)
C57 0.052(8) 0.054(10) 0.033(7) 0.019(7) 0.013(6) 0.009(7)
C58 0.052(8) 0.040(8) 0.032(7) 0.010(6) 0.012(6) 0.008(6)
C59 0.021(5) 0.021(6) 0.021(5) -0.005(4) 0.003(4) 0.005(4)
C60 0.020(5) 0.039(7) 0.036(7) -0.001(6) -0.005(5) -0.005(5)
C61 0.032(7) 0.049(9) 0.051(8) 0.009(7) -0.023(6) -0.019(6)
C62 0.022(6) 0.043(8) 0.033(6) 0.006(6) -0.007(5) -0.008(5)
C63 0.021(5) 0.043(9) 0.040(7) 0.014(6) 0.006(5) -0.005(5)
C64 0.012(5) 0.047(7) 0.019(5) 0.005(5) -0.001(4) -0.007(4)
C65 0.023(5) 0.029(6) 0.016(5) -0.001(5) -0.002(4) -0.003(4)
C66 0.030(6) 0.029(7) 0.018(5) 0.011(5) -0.001(4) 0.003(5)
C67 0.026(6) 0.056(9) 0.028(6) 0.007(6) 0.008(5) 0.006(6)
C68 0.031(6) 0.041(8) 0.024(5) 0.007(6) 0.006(4) 0.019(6)
C69 0.024(6) 0.032(7) 0.039(7) -0.004(5) 0.002(5) 0.000(5)
C70 0.029(5) 0.023(7) 0.020(5) -0.007(5) -0.009(4) 0.004(5)
C71 0.023(5) 0.019(5) 0.026(5) 0.004(5) 0.005(4) -0.007(5)
C72 0.031(6) 0.030(7) 0.020(6) -0.005(5) 0.002(5) 0.004(5)
C73 0.030(6) 0.027(7) 0.023(6) -0.002(5) 0.000(5) 0.000(5)
C74 0.040(6) 0.036(8) 0.025(5) 0.001(5) 0.005(5) 0.003(5)
C75 0.020(5) 0.025(6) 0.029(6) -0.013(5) 0.012(4) -0.006(4)
C76 0.020(5) 0.013(5) 0.024(5) 0.010(4) -0.002(4) 0.002(4)
C77 0.066(8) 0.024(7) 0.023(6) 0.002(5) 0.018(6) 0.004(6)
C78 0.041(7) 0.038(8) 0.038(7) 0.013(6) 0.022(6) 0.011(6)
C79 0.061(8) 0.035(7) 0.025(6) -0.004(5) 0.024(6) -0.006(6)
C80 0.059(8) 0.031(7) 0.041(7) 0.005(6) 0.032(6) -0.011(6)
C81 0.045(7) 0.027(7) 0.034(6) -0.010(5) 0.026(5) 0.000(5)
C82 0.083(9) 0.041(8) 0.037(7) -0.006(7) 0.041(7) -0.004(8)
C83 0.051(8) 0.026(7) 0.055(8) -0.014(6) 0.032(7) 0.002(6)
C84 0.051(8) 0.041(8) 0.028(6) -0.001(6) 0.021(6) -0.002(6)
C85 0.019(5) 0.022(6) 0.029(6) -0.001(5) 0.007(4) 0.003(4)
C86 0.032(6) 0.026(6) 0.017(5) 0.002(5) 0.007(4) -0.002(5)
C87 0.035(6) 0.040(8) 0.025(6) -0.011(6) 0.003(5) 0.003(5)
C88 0.033(6) 0.025(7) 0.039(7) -0.002(5) 0.018(5) 0.005(5)
C89 0.052(8) 0.025(7) 0.032(7) 0.009(6) 0.000(6) 0.007(6)
C90 0.060(8) 0.033(8) 0.021(6) 0.000(5) 0.014(6) 0.018(6)
C91 0.054(8) 0.027(7) 0.023(6) -0.007(5) 0.001(5) 0.023(6)
C92 0.031(6) 0.052(9) 0.021(6) -0.007(6) 0.000(5) 0.007(6)
C93 0.023(5) 0.027(6) 0.019(5) 0.008(5) 0.009(4) 0.005(4)
C94 0.021(5) 0.025(6) 0.035(6) 0.000(5) 0.005(5) -0.004(4)
C95 0.015(5) 0.023(6) 0.036(6) -0.006(5) 0.005(5) 0.004(4)
C96 0.026(6) 0.039(7) 0.032(6) 0.008(5) 0.021(5) 0.004(5)
C97 0.031(7) 0.041(8) 0.045(8) -0.003(6) 0.007(6) 0.015(6)
C98 0.032(7) 0.062(10) 0.047(8) -0.001(7) 0.019(6) 0.012(6)
C99 0.043(8) 0.099(13) 0.029(7) 0.019(8) 0.018(6) 0.023(8)
C100 0.038(7) 0.060(9) 0.027(6) 0.006(6) 0.015(5) 0.013(6)
C101 0.025(6) 0.032(7) 0.035(6) 0.007(5) 0.006(5) 0.010(5)
C102 0.027(6) 0.025(6) 0.024(6) 0.010(5) 0.002(4) 0.004(5)
C103 0.013(5) 0.027(6) 0.024(5) 0.001(5) 0.003(4) 0.004(4)
C104 0.036(6) 0.020(6) 0.014(5) -0.007(4) 0.012(4) -0.009(5)
C105 0.044(7) 0.044(8) 0.016(6) 0.009(5) -0.016(5) 0.010(6)
C106 0.035(6) 0.023(7) 0.038(7) 0.002(5) 0.002(5) 0.011(5)
C107 0.024(5) 0.044(8) 0.033(6) 0.003(6) 0.009(4) 0.003(5)
C108 0.055(8) 0.041(8) 0.024(6) 0.005(6) 0.007(6) -0.015(6)
C109 0.047(8) 0.042(9) 0.065(9) -0.005(7) 0.027(7) 0.002(6)
C110 0.059(9) 0.029(8) 0.056(8) -0.016(7) 0.026(7) -0.010(6)
C111 0.023(5) 0.047(8) 0.023(6) -0.007(5) 0.004(4) 0.007(5)
C112 0.039(7) 0.038(8) 0.029(6) -0.001(6) -0.001(5) -0.007(6)
C113 0.026(6) 0.058(9) 0.036(7) 0.008(6) 0.016(5) 0.001(6)
C114 0.044(7) 0.045(8) 0.035(7) -0.007(6) 0.017(6) 0.002(6)
C115 0.036(6) 0.029(7) 0.040(7) -0.010(6) 0.012(5) 0.000(5)
C116 0.031(6) 0.033(7) 0.023(6) -0.003(5) 0.002(5) -0.006(5)
C117 0.039(7) 0.023(6) 0.036(7) -0.003(5) 0.004(5) -0.003(5)
C118 0.027(5) 0.027(6) 0.045(6) -0.003(6) 0.007(5) 0.015(5)
C119 0.035(6) 0.014(6) 0.041(7) -0.008(5) 0.005(5) 0.004(5)
C120 0.028(6) 0.048(9) 0.040(7) -0.017(6) 0.003(5) 0.002(5)
C121 0.046(7) 0.026(7) 0.043(7) -0.019(6) 0.011(6) -0.004(6)
C122 0.009(5) 0.046(8) 0.051(7) -0.017(6) 0.012(5) -0.008(5)
C123 0.018(5) 0.030(6) 0.015(5) -0.003(4) -0.002(4) 0.005(4)
C124 0.019(5) 0.035(7) 0.024(5) -0.004(5) -0.008(4) -0.003(5)
C125 0.046(7) 0.021(7) 0.041(7) -0.005(6) 0.004(6) 0.002(5)
C126 0.031(6) 0.026(7) 0.024(6) -0.001(5) 0.007(5) 0.000(5)
C127 0.036(5) 0.041(7) 0.014(5) 0.007(6) 0.009(4) -0.005(6)
C128 0.023(6) 0.040(8) 0.031(6) -0.005(6) -0.007(5) -0.006(5)
C129 0.021(5) 0.034(7) 0.004(4) 0.002(4) -0.005(4) 0.000(4)
C130 0.026(5) 0.025(7) 0.022(5) 0.003(5) 0.004(4) 0.001(4)
C131 0.021(5) 0.028(6) 0.021(5) 0.002(4) 0.003(4) 0.003(4)
C132 0.026(5) 0.050(8) 0.033(6) -0.018(6) 0.007(4) 0.007(6)
C133 0.033(6) 0.040(8) 0.026(6) -0.010(6) 0.011(5) -0.001(5)
C134 0.020(5) 0.030(7) 0.025(5) -0.001(5) 0.004(4) -0.005(4)
C135 0.031(6) 0.017(6) 0.024(5) 0.005(4) 0.013(4) -0.007(4)
C136 0.038(7) 0.026(7) 0.044(7) -0.001(6) 0.005(6) 0.005(6)
C137 0.066(9) 0.021(7) 0.060(9) -0.007(6) 0.036(7) -0.009(6)
C138 0.042(7) 0.025(7) 0.039(7) -0.008(5) 0.008(6) -0.020(5)
C139 0.036(6) 0.037(8) 0.029(6) -0.010(6) 0.009(5) -0.014(5)
C140 0.025(5) 0.028(6) 0.020(5) 0.001(5) 0.002(4) 0.001(5)
C141 0.048(10) 0.18(2) 0.084(13) -0.034(15) -0.024(9) 0.015(13)
C142 0.112(15) 0.082(14) 0.046(10) -0.011(9) 0.020(9) -0.001(11)
C143 0.064(9) 0.061(10) 0.035(7) 0.002(7) 0.033(7) -0.010(7)
C144 0.114(15) 0.072(13) 0.057(10) 0.028(9) 0.031(10) 0.042(11)
C145 0.068(11) 0.089(14) 0.069(11) 0.024(10) 0.007(9) -0.004(10)

loop_
_atom_type_symbol
_atom_type_description
_atom_type_scat_dispersion_real
_atom_type_scat_dispersion_imag
_atom_type_scat_source
C C 0.0033 0.0016 'International Tables Vol C Tables 4.2.6.8 and 6.1.1.4'
H H 0.0000 0.0000 'International Tables Vol C Tables 4.2.6.8 and 6.1.1.4'
O O 0.0106 0.0060 'International Tables Vol C Tables 4.2.6.8 and 6.1.1.4'
Si Si 0.0817 0.0704 'International Tables Vol C Tables 4.2.6.8 and 6.1.1.4'
P P 0.1023 0.0942 'International Tables Vol C Tables 4.2.6.8 and 6.1.1.4'
Cl Cl 0.1484 0.1585 'International Tables Vol C Tables 4.2.6.8 and 6.1.1.4'
Pd Pd -0.9988 1.0072 'International Tables Vol C Tables 4.2.6.8 and 6.1.1.4'

loop_
_geom_angle_atom_site_label_1
_geom_angle_atom_site_label_2
_geom_angle_atom_site_label_3
_geom_angle
C1 Pd1 P1 79.3(3)
C1 Pd1 Cl2 105.2(3)
P1 Pd1 Cl2 175.46(10)
C1 Pd1 Cl1 174.0(3)
P1 Pd1 Cl1 94.73(10)
Cl2 Pd1 Cl1 80.77(8)
C71 Pd2 P2 79.6(3)
C71 Pd2 Cl2 172.5(3)
P2 Pd2 Cl2 93.01(10)
C71 Pd2 Cl1 106.3(3)
P2 Pd2 Cl1 173.56(10)
Cl2 Pd2 Cl1 81.03(8)
O1 P1 O2 109.1(4)
O1 P1 O3 98.6(4)
O2 P1 O3 104.8(4)
O1 P1 Pd1 111.4(3)
O2 P1 Pd1 110.9(3)
O3 P1 Pd1 121.0(3)
O6 P2 O5 110.2(4)
O6 P2 O7 104.3(4)
O5 P2 O7 98.9(4)
O6 P2 Pd2 109.0(3)
O5 P2 Pd2 111.0(3)
O7 P2 Pd2 122.8(3)
C35 Si1 C47 109.1(5)
C35 Si1 C16 107.1(5)
C47 Si1 C16 105.6(5)
C35 Si1 C41 107.6(5)
C47 Si1 C41 107.1(5)
C16 Si1 C41 120.0(5)
C33 Si2 C53 108.7(5)
C33 Si2 C65 116.7(5)
C53 Si2 C65 109.0(5)
C33 Si2 C59 104.9(5)
C53 Si2 C59 110.3(5)
C65 Si2 C59 107.2(5)
C117 Si3 C111 110.4(5)
C117 Si3 C105 107.6(6)
C111 Si3 C105 107.6(5)
C117 Si3 C86 117.2(5)
C111 Si3 C86 106.0(5)
C105 Si3 C86 107.6(5)
C123 Si4 C129 110.1(5)
C123 Si4 C135 109.1(5)
C129 Si4 C135 106.8(5)
C123 Si4 C103 105.3(5)
C129 Si4 C103 117.4(4)
C135 Si4 C103 108.0(5)
Pd2 Cl1 Pd1 87.72(8)
Pd1 Cl2 Pd2 88.13(8)
C2 O1 P1 113.3(6)
C15 O2 P1 121.9(6)
C34 O3 P1 116.8(6)
C6 O4 H4 109.5
C72 O5 P2 113.1(7)
C85 O6 P2 126.0(6)
C104 O7 P2 115.6(6)
C76 O8 H8 109.5
C6 C1 C2 116.4(8)
C6 C1 Pd1 124.9(8)
C2 C1 Pd1 118.6(8)
C3 C2 C1 126.7(9)
C3 C2 O1 116.3(9)
C1 C2 O1 116.9(8)
C2 C3 C4 112.2(10)
C2 C3 C7 125.9(9)
C4 C3 C7 121.9(9)
C5 C4 C3 127.0(10)
C5 C4 H4A 116.5
C3 C4 H4A 116.5
C4 C5 C6 115.0(10)
C4 C5 C11 124.3(10)
C6 C5 C11 120.6(10)
C1 C6 O4 122.3(9)
C1 C6 C5 122.5(9)
O4 C6 C5 115.2(9)
C9 C7 C3 112.3(9)
C9 C7 C10 107.8(10)
C3 C7 C10 111.1(9)
C9 C7 C8 106.1(10)
C3 C7 C8 109.4(9)
C10 C7 C8 110.1(9)
C7 C8 H8A 109.5
C7 C8 H8B 109.5
H8A C8 H8B 109.5
C7 C8 H8C 109.5
H8A C8 H8C 109.5
H8B C8 H8C 109.5
C7 C9 H9A 109.5
C7 C9 H9B 109.5
H9A C9 H9B 109.5
C7 C9 H9C 109.5
H9A C9 H9C 109.5
H9B C9 H9C 109.5
C7 C10 H10A 109.5
C7 C10 H10B 109.5
H10A C10 H10B 109.5
C7 C10 H10C 109.5
H10A C10 H10C 109.5
H10B C10 H10C 109.5
C5 C11 C12 110.5(10)
C5 C11 C14 109.5(10)
C12 C11 C14 108.2(10)
C5 C11 C13 110.6(9)
C12 C11 C13 112.7(10)
C14 C11 C13 105.0(10)
C11 C12 H12A 109.5
C11 C12 H12B 109.5
H12A C12 H12B 109.5
C11 C12 H12C 109.5
H12A C12 H12C 109.5
H12B C12 H12C 109.5
C11 C13 H13A 109.5
C11 C13 H13B 109.5
H13A C13 H13B 109.5
C11 C13 H13C 109.5
H13A C13 H13C 109.5
H13B C13 H13C 109.5
C11 C14 H14A 109.5
C11 C14 H14B 109.5
H14A C14 H14B 109.5
C11 C14 H14C 109.5
H14A C14 H14C 109.5
H14B C14 H14C 109.5
C24 C15 C16 126.3(10)
C24 C15 O2 117.4(9)
C16 C15 O2 115.9(9)
C17 C16 C15 113.2(10)
C17 C16 Si1 116.8(7)
C15 C16 Si1 128.6(9)
C18 C17 C16 125.8(10)
C18 C17 H17 117.1
C16 C17 H17 117.1
C17 C18 C19 122.8(10)
C17 C18 C23 118.9(10)
C19 C18 C23 118.2(10)
C20 C19 C18 121.6(11)
C20 C19 H19 119.2
C18 C19 H19 119.2
C19 C20 C21 120.1(11)
C19 C20 H20 120.0
C21 C20 H20 120.0
C22 C21 C20 120.1(10)
C22 C21 H21 120.0
C20 C21 H21 120.0
C21 C22 C23 121.5(10)
C21 C22 H22 119.3
C23 C22 H22 119.3
C22 C23 C18 118.5(10)
C22 C23 C24 122.9(9)
C18 C23 C24 118.5(9)
C15 C24 C23 116.8(9)
C15 C24 C25 123.1(9)
C23 C24 C25 119.9(9)
C34 C25 C26 119.1(9)
C34 C25 C24 120.8(9)
C26 C25 C24 120.1(8)
C31 C26 C27 119.6(9)
C31 C26 C25 116.6(9)
C27 C26 C25 123.8(9)
C28 C27 C26 120.0(11)
C28 C27 H27 120.0
C26 C27 H27 120.0
C27 C28 C29 121.8(11)
C27 C28 H28 119.1
C29 C28 H28 119.1
C30 C29 C28 118.4(10)
C30 C29 H29 120.8
C28 C29 H29 120.8
C29 C30 C31 121.8(10)
C29 C30 H30 119.1
C31 C30 H30 119.1
C26 C31 C32 120.3(9)
C26 C31 C30 118.4(10)
C32 C31 C30 121.3(10)
C33 C32 C31 124.5(10)
C33 C32 H32 117.8
C31 C32 H32 117.8
C32 C33 C34 112.2(9)
C32 C33 Si2 119.9(8)
C34 C33 Si2 127.8(7)
C25 C34 O3 117.6(8)
C25 C34 C33 126.5(9)
O3 C34 C33 115.8(8)
C36 C35 C40 115.6(11)
C36 C35 Si1 122.0(8)
C40 C35 Si1 122.4(10)
C37 C36 C35 120.8(11)
C37 C36 H36 119.6
C35 C36 H36 119.6
C38 C37 C36 122.7(13)
C38 C37 H37 118.7
C36 C37 H37 118.7
C37 C38 C39 119.3(13)
C37 C38 H38 120.4
C39 C38 H38 120.4
C38 C39 C40 120.9(12)
C38 C39 H39 119.5
C40 C39 H39 119.5
C39 C40 C35 120.7(11)
C39 C40 H40 119.6
C35 C40 H40 119.6
C42 C41 C46 119.7(10)
C42 C41 Si1 121.9(8)
C46 C41 Si1 118.2(8)
C41 C42 C43 121.0(11)
C41 C42 H42 119.5
C43 C42 H42 119.5
C44 C43 C42 119.6(12)
C44 C43 H43 120.2
C42 C43 H43 120.2
C43 C44 C45 121.8(12)
C43 C44 H44 119.1
C45 C44 H44 119.1
C44 C45 C46 117.3(11)
C44 C45 H45 121.4
C46 C45 H45 121.4
C41 C46 C45 120.5(11)
C41 C46 H46 119.8
C45 C46 H46 119.8
C48 C47 C52 118.0(11)
C48 C47 Si1 120.8(9)
C52 C47 Si1 121.2(8)
C49 C48 C47 120.6(12)
C49 C48 H48 119.7
C47 C48 H48 119.7
C50 C49 C48 123.0(12)
C50 C49 H49 118.5
C48 C49 H49 118.5
C49 C50 C51 116.9(11)
C49 C50 H50 121.6
C51 C50 H50 121.6
C50 C51 C52 120.3(12)
C50 C51 H51 119.9
C52 C51 H51 119.9
C47 C52 C51 121.2(11)
C47 C52 H52 119.4
C51 C52 H52 119.4
C54 C53 C58 114.7(11)
C54 C53 Si2 123.8(9)
C58 C53 Si2 121.3(9)
C55 C54 C53 125.5(13)
C55 C54 H54 117.2
C53 C54 H54 117.2
C54 C55 C56 119.4(13)
C54 C55 H55 120.3
C56 C55 H55 120.3
C55 C56 C57 118.2(11)
C55 C56 H56 120.9
C57 C56 H56 120.9
C58 C57 C56 118.3(12)
C58 C57 H57 120.9
C56 C57 H57 120.9
C57 C58 C53 123.7(12)
C57 C58 H58 118.1
C53 C58 H58 118.1
C64 C59 C60 118.8(9)
C64 C59 Si2 124.3(7)
C60 C59 Si2 116.7(8)
C61 C60 C59 116.1(11)
C61 C60 H60 122.0
C59 C60 H60 122.0
C62 C61 C60 123.2(11)
C62 C61 H61 118.4
C60 C61 H61 118.4
C61 C62 C63 119.7(11)
C61 C62 H62 120.2
C63 C62 H62 120.2
C62 C63 C64 121.7(11)
C62 C63 H63 119.2
C64 C63 H63 119.2
C59 C64 C63 120.3(9)
C59 C64 H64 119.9
C63 C64 H64 119.9
C70 C65 C66 117.3(10)
C70 C65 Si2 120.1(8)
C66 C65 Si2 122.5(8)
C67 C66 C65 121.6(11)
C67 C66 H66 119.2
C65 C66 H66 119.2
C66 C67 C68 119.0(11)
C66 C67 H67 120.5
C68 C67 H67 120.5
C69 C68 C67 119.3(11)
C69 C68 H68 120.4
C67 C68 H68 120.4
C68 C69 C70 121.5(11)
C68 C69 H69 119.3
C70 C69 H69 119.3
C69 C70 C65 121.3(11)
C69 C70 H70 119.3
C65 C70 H70 119.3
C76 C71 C72 117.8(9)
C76 C71 Pd2 124.8(8)
C72 C71 Pd2 117.4(8)
O5 C72 C73 119.2(10)
O5 C72 C71 118.8(9)
C73 C72 C71 122.0(10)
C72 C73 C74 117.0(11)
C72 C73 C77 122.0(10)
C74 C73 C77 121.0(10)
C73 C74 C75 123.6(10)
C73 C74 H74 118.2
C75 C74 H74 118.2
C76 C75 C74 116.6(10)
C76 C75 C81 122.8(10)
C74 C75 C81 120.5(9)
C71 C76 C75 122.9(9)
C71 C76 O8 122.7(9)
C75 C76 O8 114.4(9)
C78 C77 C79 109.6(10)
C78 C77 C80 110.3(10)
C79 C77 C80 105.0(10)
C78 C77 C73 111.6(10)
C79 C77 C73 108.7(9)
C80 C77 C73 111.5(9)
C77 C78 H78A 109.5
C77 C78 H78B 109.5
H78A C78 H78B 109.5
C77 C78 H78C 109.5
H78A C78 H78C 109.5
H78B C78 H78C 109.5
C77 C79 H79A 109.5
C77 C79 H79B 109.5
H79A C79 H79B 109.5
C77 C79 H79C 109.5
H79A C79 H79C 109.5
H79B C79 H79C 109.5
C77 C80 H80A 109.5
C77 C80 H80B 109.5
H80A C80 H80B 109.5
C77 C80 H80C 109.5
H80A C80 H80C 109.5
H80B C80 H80C 109.5
C82 C81 C83 108.7(9)
C82 C81 C84 107.3(9)
C83 C81 C84 110.8(10)
C82 C81 C75 110.9(10)
C83 C81 C75 108.8(9)
C84 C81 C75 110.2(8)
C81 C82 H82A 109.5
C81 C82 H82B 109.5
H82A C82 H82B 109.5
C81 C82 H82C 109.5
H82A C82 H82C 109.5
H82B C82 H82C 109.5
C81 C83 H83A 109.5
C81 C83 H83B 109.5
H83A C83 H83B 109.5
C81 C83 H83C 109.5
H83A C83 H83C 109.5
H83B C83 H83C 109.5
C81 C84 H84A 109.5
C81 C84 H84B 109.5
H84A C84 H84B 109.5
C81 C84 H84C 109.5
H84A C84 H84C 109.5
H84B C84 H84C 109.5
C94 C85 C86 126.3(10)
C94 C85 O6 117.9(9)
C86 C85 O6 115.7(9)
C85 C86 C87 114.3(10)
C85 C86 Si3 128.2(9)
C87 C86 Si3 117.1(8)
C86 C87 C88 122.6(10)
C86 C87 H87 118.7
C88 C87 H87 118.7
C89 C88 C87 121.3(11)
C89 C88 C93 120.1(10)
C87 C88 C93 118.6(10)
C90 C89 C88 120.6(11)
C90 C89 H89 119.7
C88 C89 H89 119.7
C89 C90 C91 121.2(11)
C89 C90 H90 119.4
C91 C90 H90 119.4
C92 C91 C90 117.9(11)
C92 C91 H91 121.1
C90 C91 H91 121.1
C91 C92 C93 123.9(10)
C91 C92 H92 118.0
C93 C92 H92 118.0
C92 C93 C94 124.3(10)
C92 C93 C88 116.1(10)
C94 C93 C88 119.6(10)
C85 C94 C93 117.9(10)
C85 C94 C95 121.8(10)
C93 C94 C95 120.2(10)
C104 C95 C96 118.3(9)
C104 C95 C94 120.2(10)
C96 C95 C94 121.5(9)
C95 C96 C101 119.3(9)
C95 C96 C97 122.4(10)
C101 C96 C97 118.2(10)
C98 C97 C96 120.3(11)
C98 C97 H97 119.9
C96 C97 H97 119.9
C97 C98 C99 120.6(11)
C97 C98 H98 119.7
C99 C98 H98 119.7
C100 C99 C98 120.7(11)
C100 C99 H99 119.7
C98 C99 H99 119.7
C99 C100 C101 120.0(11)
C99 C100 H100 120.0
C101 C100 H100 120.0
C100 C101 C96 120.2(10)
C100 C101 C102 121.2(10)
C96 C101 C102 118.6(10)
C103 C102 C101 123.8(10)
C103 C102 H102 118.1
C101 C102 H102 118.1
C102 C103 C104 115.9(9)
C102 C103 Si4 117.7(8)
C104 C103 Si4 126.4(7)
C95 C104 O7 119.4(9)
C95 C104 C103 123.3(9)
O7 C104 C103 117.2(9)
C110 C105 C106 113.8(12)
C110 C105 Si3 123.4(10)
C106 C105 Si3 122.3(10)
C107 C106 C105 124.5(11)
C107 C106 H106 117.8
C105 C106 H106 117.8
C106 C107 C108 119.8(12)
C106 C107 H107 120.1
C108 C107 H107 120.1
C107 C108 C109 118.3(12)
C107 C108 H108 120.8
C109 C108 H108 120.8
C110 C109 C108 119.9(13)
C110 C109 H109 120.0
C108 C109 H109 120.0
C109 C110 C105 123.6(13)
C109 C110 H110 118.2
C105 C110 H110 118.2
C116 C111 C112 116.8(11)
C116 C111 Si3 125.8(8)
C112 C111 Si3 117.4(9)
C113 C112 C111 120.6(12)
C113 C112 H112 119.7
C111 C112 H112 119.7
C112 C113 C114 121.9(12)
C112 C113 H113 119.1
C114 C113 H113 119.1
C113 C114 C115 118.5(12)
C113 C114 H114 120.8
C115 C114 H114 120.8
C114 C115 C116 119.1(11)
C114 C115 H115 120.4
C116 C115 H115 120.4
C111 C116 C115 122.8(10)
C111 C116 H116 118.6
C115 C116 H116 118.6
C122 C117 C118 117.7(11)
C122 C117 Si3 121.8(9)
C118 C117 Si3 120.0(8)
C119 C118 C117 120.0(10)
C119 C118 H118 120.0
C117 C118 H118 120.0
C120 C119 C118 119.0(11)
C120 C119 H119 120.5
C118 C119 H119 120.5
C121 C120 C119 121.0(11)
C121 C120 H120 119.5
C119 C120 H120 119.5
C120 C121 C122 120.7(12)
C120 C121 H121 119.7
C122 C121 H121 119.7
C121 C122 C117 121.5(12)
C121 C122 H122 119.2
C117 C122 H122 119.2
C124 C123 C128 114.2(9)
C124 C123 Si4 123.6(8)
C128 C123 Si4 122.2(7)
C125 C124 C123 123.3(11)
C125 C124 H124 118.4
C123 C124 H124 118.4
C126 C125 C124 119.2(11)
C126 C125 H125 120.4
C124 C125 H125 120.4
C125 C126 C127 120.7(11)
C125 C126 H126 119.6
C127 C126 H126 119.6
C128 C127 C126 119.6(12)
C128 C127 H127 120.2
C126 C127 H127 120.2
C127 C128 C123 122.7(10)
C127 C128 H128 118.7
C123 C128 H128 118.7
C134 C129 C130 116.8(9)
C134 C129 Si4 120.2(8)
C130 C129 Si4 122.8(7)
C131 C130 C129 122.9(10)
C131 C130 H130 118.5
C129 C130 H130 118.5
C130 C131 C132 119.1(11)
C130 C131 H131 120.5
C132 C131 H131 120.5
C133 C132 C131 120.7(10)
C133 C132 H132 119.6
C131 C132 H132 119.6
C132 C133 C134 120.1(11)
C132 C133 H133 119.9
C134 C133 H133 119.9
C129 C134 C133 120.2(11)
C129 C134 H134 119.9
C133 C134 H134 119.9
C136 C135 C140 116.2(10)
C136 C135 Si4 123.3(8)
C140 C135 Si4 120.4(8)
C137 C136 C135 120.9(12)
C137 C136 H136 119.6
C135 C136 H136 119.6
C138 C137 C136 121.8(12)
C138 C137 H137 119.1
C136 C137 H137 119.1
C139 C138 C137 119.0(11)
C139 C138 H138 120.5
C137 C138 H138 120.5
C138 C139 C140 121.6(11)
C138 C139 H139 119.2
C140 C139 H139 119.2
C139 C140 C135 120.4(10)
C139 C140 H140 119.8
C135 C140 H140 119.8
C142 C141 H14D 109.5
C142 C141 H14E 109.5
H14D C141 H14E 109.5
C142 C141 H14F 109.5
H14D C141 H14F 109.5
H14E C141 H14F 109.5
C143 C142 C141 118.9(14)
C143 C142 H14G 107.6
C141 C142 H14G 107.6
C143 C142 H14H 107.6
C141 C142 H14H 107.6
H14G C142 H14H 107.0
C144 C143 C142 116.4(14)
C144 C143 H14I 108.2
C142 C143 H14I 108.2
C144 C143 H14J 108.2
C142 C143 H14J 108.2
H14I C143 H14J 107.3
C143 C144 C145 114.1(16)
C143 C144 H14K 108.7
C145 C144 H14K 108.7
C143 C144 H14L 108.7
C145 C144 H14L 108.7
H14K C144 H14L 107.6
C144 C145 H14M 109.5
C144 C145 H14N 109.5
H14M C145 H14N 109.5
C144 C145 H14O 109.5
H14M C145 H14O 109.5
H14N C145 H14O 109.5

loop_
_geom_bond_atom_site_label_1
_geom_bond_atom_site_label_2
_geom_bond_distance
Pd1 C1 2.064(8)
Pd1 P1 2.142(3)
Pd1 Cl2 2.434(3)
Pd1 Cl1 2.450(2)
Pd2 C71 2.053(9)
Pd2 P2 2.140(3)
Pd2 Cl2 2.435(2)
Pd2 Cl1 2.436(3)
P1 O1 1.567(7)
P1 O2 1.600(7)
P1 O3 1.602(7)
P2 O6 1.579(7)
P2 O5 1.581(7)
P2 O7 1.604(7)
Si1 C35 1.870(12)
Si1 C47 1.887(13)
Si1 C16 1.898(11)
Si1 C41 1.900(10)
Si2 C33 1.860(10)
Si2 C53 1.864(11)
Si2 C65 1.867(11)
Si2 C59 1.872(10)
Si3 C117 1.865(12)
Si3 C111 1.869(12)
Si3 C105 1.875(14)
Si3 C86 1.883(11)
Si4 C123 1.851(10)
Si4 C129 1.860(10)
Si4 C135 1.864(10)
Si4 C103 1.906(10)
O1 C2 1.423(11)
O2 C15 1.417(12)
O3 C34 1.417(11)
O4 C6 1.376(11)
O4 H4 0.8400
O5 C72 1.373(12)
O6 C85 1.411(12)
O7 C104 1.416(11)
O8 C76 1.392(11)
O8 H8 0.8400
C1 C6 1.374(14)
C1 C2 1.399(14)
C2 C3 1.389(13)
C3 C4 1.404(15)
C3 C7 1.531(15)
C4 C5 1.387(16)
C4 H4A 0.9500
C5 C6 1.434(14)
C5 C11 1.524(15)
C7 C9 1.528(15)
C7 C10 1.544(16)
C7 C8 1.568(16)
C8 H8A 0.9800
C8 H8B 0.9800
C8 H8C 0.9800
C9 H9A 0.9800
C9 H9B 0.9800
C9 H9C 0.9800
C10 H10A 0.9800
C10 H10B 0.9800
C10 H10C 0.9800
C11 C12 1.534(17)
C11 C14 1.549(14)
C11 C13 1.580(16)
C12 H12A 0.9800
C12 H12B 0.9800
C12 H12C 0.9800
C13 H13A 0.9800
C13 H13B 0.9800
C13 H13C 0.9800
C14 H14A 0.9800
C14 H14B 0.9800
C14 H14C 0.9800
C15 C24 1.373(14)
C15 C16 1.415(13)
C16 C17 1.395(15)
C17 C18 1.375(14)
C17 H17 0.9500
C18 C19 1.410(15)
C18 C23 1.423(13)
C19 C20 1.361(16)
C19 H19 0.9500
C20 C21 1.406(15)
C20 H20 0.9500
C21 C22 1.353(14)
C21 H21 0.9500
C22 C23 1.415(15)
C22 H22 0.9500
C23 C24 1.464(14)
C24 C25 1.513(13)
C25 C34 1.346(13)
C25 C26 1.456(13)
C26 C31 1.396(14)
C26 C27 1.414(14)
C27 C28 1.339(16)
C27 H27 0.9500
C28 C29 1.418(17)
C28 H28 0.9500
C29 C30 1.350(15)
C29 H29 0.9500
C30 C31 1.417(14)
C30 H30 0.9500
C31 C32 1.409(15)
C32 C33 1.400(14)
C32 H32 0.9500
C33 C34 1.420(14)
C35 C36 1.416(17)
C35 C40 1.430(15)
C36 C37 1.387(16)
C36 H36 0.9500
C37 C38 1.331(17)
C37 H37 0.9500
C38 C39 1.376(16)
C38 H38 0.9500
C39 C40 1.393(15)
C39 H39 0.9500
C40 H40 0.9500
C41 C42 1.350(15)
C41 C46 1.392(15)
C42 C43 1.395(15)
C42 H42 0.9500
C43 C44 1.372(16)
C43 H43 0.9500
C44 C45 1.380(16)
C44 H44 0.9500
C45 C46 1.430(16)
C45 H45 0.9500
C46 H46 0.9500
C47 C48 1.388(16)
C47 C52 1.394(14)
C48 C49 1.387(16)
C48 H48 0.9500
C49 C50 1.387(16)
C49 H49 0.9500
C50 C51 1.404(17)
C50 H50 0.9500
C51 C52 1.419(16)
C51 H51 0.9500
C52 H52 0.9500
C53 C54 1.373(16)
C53 C58 1.392(15)
C54 C55 1.342(17)
C54 H54 0.9500
C55 C56 1.407(18)
C55 H55 0.9500
C56 C57 1.418(18)
C56 H56 0.9500
C57 C58 1.389(16)
C57 H57 0.9500
C58 H58 0.9500
C59 C64 1.366(14)
C59 C60 1.460(14)
C60 C61 1.436(15)
C60 H60 0.9500
C61 C62 1.302(16)
C61 H61 0.9500
C62 C63 1.378(14)
C62 H62 0.9500
C63 C64 1.389(14)
C63 H63 0.9500
C64 H64 0.9500
C65 C70 1.397(14)
C65 C66 1.409(14)
C66 C67 1.395(15)
C66 H66 0.9500
C67 C68 1.420(17)
C67 H67 0.9500
C68 C69 1.363(15)
C68 H68 0.9500
C69 C70 1.384(14)
C69 H69 0.9500
C70 H70 0.9500
C71 C76 1.378(15)
C71 C72 1.412(15)
C72 C73 1.384(15)
C73 C74 1.390(15)
C73 C77 1.565(16)
C74 C75 1.398(15)
C74 H74 0.9500
C75 C76 1.388(14)
C75 C81 1.577(14)
C77 C78 1.514(16)
C77 C79 1.539(16)
C77 C80 1.560(15)
C78 H78A 0.9800
C78 H78B 0.9800
C78 H78C 0.9800
C79 H79A 0.9800
C79 H79B 0.9800
C79 H79C 0.9800
C80 H80A 0.9800
C80 H80B 0.9800
C80 H80C 0.9800
C81 C82 1.548(14)
C81 C83 1.551(16)
C81 C84 1.563(15)
C82 H82A 0.9800
C82 H82B 0.9800
C82 H82C 0.9800
C83 H83A 0.9800
C83 H83B 0.9800
C83 H83C 0.9800
C84 H84A 0.9800
C84 H84B 0.9800
C84 H84C 0.9800
C85 C94 1.377(14)
C85 C86 1.406(14)
C86 C87 1.418(15)
C87 C88 1.426(15)
C87 H87 0.9500
C88 C89 1.421(15)
C88 C93 1.434(15)
C89 C90 1.337(16)
C89 H89 0.9500
C90 C91 1.425(15)
C90 H90 0.9500
C91 C92 1.379(16)
C91 H91 0.9500
C92 C93 1.394(15)
C92 H92 0.9500
C93 C94 1.410(15)
C94 C95 1.478(15)
C95 C104 1.377(14)
C95 C96 1.412(14)
C96 C101 1.416(15)
C96 C97 1.441(14)
C97 C98 1.381(17)
C97 H97 0.9500
C98 C99 1.400(17)
C98 H98 0.9500
C99 C100 1.385(16)
C99 H99 0.9500
C100 C101 1.416(15)
C100 H100 0.9500
C101 C102 1.417(14)
C102 C103 1.340(14)
C102 H102 0.9500
C103 C104 1.440(13)
C105 C110 1.399(17)
C105 C106 1.407(17)
C106 C107 1.362(15)
C106 H106 0.9500
C107 C108 1.379(16)
C107 H107 0.9500
C108 C109 1.413(18)
C108 H108 0.9500
C109 C110 1.363(17)
C109 H109 0.9500
C110 H110 0.9500
C111 C116 1.357(16)
C111 C112 1.428(15)
C112 C113 1.367(15)
C112 H112 0.9500
C113 C114 1.381(17)
C113 H113 0.9500
C114 C115 1.384(15)
C114 H114 0.9500
C115 C116 1.415(15)
C115 H115 0.9500
C116 H116 0.9500
C117 C122 1.401(15)
C117 C118 1.443(16)
C118 C119 1.418(14)
C118 H118 0.9500
C119 C120 1.397(15)
C119 H119 0.9500
C120 C121 1.379(17)
C120 H120 0.9500
C121 C122 1.381(15)
C121 H121 0.9500
C122 H122 0.9500
C123 C124 1.397(13)
C123 C128 1.432(15)
C124 C125 1.385(15)
C124 H124 0.9500
C125 C126 1.354(15)
C125 H125 0.9500
C126 C127 1.388(14)
C126 H126 0.9500
C127 C128 1.354(15)
C127 H127 0.9500
C128 H128 0.9500
C129 C134 1.401(13)
C129 C130 1.416(14)
C130 C131 1.358(13)
C130 H130 0.9500
C131 C132 1.392(15)
C131 H131 0.9500
C132 C133 1.369(17)
C132 H132 0.9500
C133 C134 1.411(14)
C133 H133 0.9500
C134 H134 0.9500
C135 C136 1.409(15)
C135 C140 1.422(14)
C136 C137 1.383(17)
C136 H136 0.9500
C137 C138 1.363(16)
C137 H137 0.9500
C138 C139 1.354(16)
C138 H138 0.9500
C139 C140 1.396(15)
C139 H139 0.9500
C140 H140 0.9500
C141 C142 1.60(2)
C141 H14D 0.9800
C141 H14E 0.9800
C141 H14F 0.9800
C142 C143 1.46(2)
C142 H14G 0.9900
C142 H14H 0.9900
C143 C144 1.403(19)
C143 H14I 0.9900
C143 H14J 0.9900
C144 C145 1.49(2)
C144 H14K 0.9900
C144 H14L 0.9900
C145 H14M 0.9800
C145 H14N 0.9800
C145 H14O 0.9800

loop_
_geom_torsion_atom_site_label_1
_geom_torsion_atom_site_label_2
_geom_torsion_atom_site_label_3
_geom_torsion_atom_site_label_4
_geom_torsion
C1 Pd1 P1 O1 -6.3(4)
Cl2 Pd1 P1 O1 -179(85)
Cl1 Pd1 P1 O1 173.2(3)
C1 Pd1 P1 O2 115.4(4)
Cl2 Pd1 P1 O2 -57.2(13)
Cl1 Pd1 P1 O2 -65.1(3)
C1 Pd1 P1 O3 -121.4(4)
Cl2 Pd1 P1 O3 66.0(14)
Cl1 Pd1 P1 O3 58.2(3)
C71 Pd2 P2 O6 118.2(4)
Cl2 Pd2 P2 O6 -60.7(3)
Cl1 Pd2 P2 O6 -38.4(10)
C71 Pd2 P2 O5 -3.3(4)
Cl2 Pd2 P2 O5 177.9(3)
Cl1 Pd2 P2 O5 -159.9(8)
C71 Pd2 P2 O7 -119.6(4)
Cl2 Pd2 P2 O7 61.6(3)
Cl1 Pd2 P2 O7 83.8(10)
C71 Pd2 Cl1 Pd1 -143.9(3)
P2 Pd2 Cl1 Pd1 12.1(9)
Cl2 Pd2 Cl1 Pd1 34.60(8)
C1 Pd1 Cl1 Pd2 149(2)
P1 Pd1 Cl1 Pd2 144.72(9)
Cl2 Pd1 Cl1 Pd2 -34.65(8)
C1 Pd1 Cl2 Pd2 -145.7(3)
P1 Pd1 Cl2 Pd2 26.7(13)
Cl1 Pd1 Cl2 Pd2 34.66(8)
C71 Pd2 Cl2 Pd1 134(2)
P2 Pd2 Cl2 Pd1 142.67(9)
Cl1 Pd2 Cl2 Pd1 -34.86(8)
O2 P1 O1 C2 -116.7(6)
O3 P1 O1 C2 134.3(6)
Pd1 P1 O1 C2 6.0(6)
O1 P1 O2 C15 -74.8(8)
O3 P1 O2 C15 30.0(8)
Pd1 P1 O2 C15 162.2(7)
O1 P1 O3 C34 171.7(7)
O2 P1 O3 C34 59.2(7)
Pd1 P1 O3 C34 -66.9(7)
O6 P2 O5 C72 -117.7(7)
O7 P2 O5 C72 133.4(7)
Pd2 P2 O5 C72 3.1(7)
O5 P2 O6 C85 -71.3(8)
O7 P2 O6 C85 33.9(9)
Pd2 P2 O6 C85 166.7(7)
O6 P2 O7 C104 53.5(7)
O5 P2 O7 C104 167.0(7)
Pd2 P2 O7 C104 -70.9(7)
P1 Pd1 C1 C6 -176.8(8)
Cl2 Pd1 C1 C6 2.6(8)
Cl1 Pd1 C1 C6 179(76)
P1 Pd1 C1 C2 6.3(6)
Cl2 Pd1 C1 C2 -174.3(6)
Cl1 Pd1 C1 C2 2(3)
C6 C1 C2 C3 -3.9(14)
Pd1 C1 C2 C3 173.4(8)
C6 C1 C2 O1 178.2(8)
Pd1 C1 C2 O1 -4.6(10)
P1 O1 C2 C3 -179.4(7)
P1 O1 C2 C1 -1.2(10)
C1 C2 C3 C4 3.0(14)
O1 C2 C3 C4 -179.0(8)
C1 C2 C3 C7 -174.6(10)
O1 C2 C3 C7 3.4(14)
C2 C3 C4 C5 -2.3(16)
C7 C3 C4 C5 175.4(11)
C3 C4 C5 C6 2.4(17)
C3 C4 C5 C11 -178.1(11)
C2 C1 C6 O4 -176.6(9)
Pd1 C1 C6 O4 6.4(13)
C2 C1 C6 C5 3.8(14)
Pd1 C1 C6 C5 -173.2(8)
C4 C5 C6 C1 -3.2(16)
C11 C5 C6 C1 177.3(10)
C4 C5 C6 O4 177.2(9)
C11 C5 C6 O4 -2.3(15)
C2 C3 C7 C9 -176.7(11)
C4 C3 C7 C9 5.9(16)
C2 C3 C7 C10 -55.9(14)
C4 C3 C7 C10 126.7(11)
C2 C3 C7 C8 65.7(14)
C4 C3 C7 C8 -111.6(11)
C4 C5 C11 C12 116.2(13)
C6 C5 C11 C12 -64.4(14)
C4 C5 C11 C14 -3.0(17)
C6 C5 C11 C14 176.5(11)
C4 C5 C11 C13 -118.3(12)
C6 C5 C11 C13 61.2(14)
P1 O2 C15 C24 -67.0(11)
P1 O2 C15 C16 119.9(8)
C24 C15 C16 C17 7.4(15)
O2 C15 C16 C17 179.7(9)
C24 C15 C16 Si1 -158.4(9)
O2 C15 C16 Si1 13.9(14)
C35 Si1 C16 C17 28.7(10)
C47 Si1 C16 C17 -87.5(9)
C41 Si1 C16 C17 151.6(8)
C35 Si1 C16 C15 -165.9(9)
C47 Si1 C16 C15 77.9(10)
C41 Si1 C16 C15 -43.1(11)
C15 C16 C17 C18 -1.3(16)
Si1 C16 C17 C18 166.3(9)
C16 C17 C18 C19 179.5(11)
C16 C17 C18 C23 -2.9(17)
C17 C18 C19 C20 179.0(12)
C23 C18 C19 C20 1.4(18)
C18 C19 C20 C21 1.0(19)
C19 C20 C21 C22 -0.4(18)
C20 C21 C22 C23 -2.6(17)
C21 C22 C23 C18 4.9(16)
C21 C22 C23 C24 -179.0(10)
C17 C18 C23 C22 178.1(10)
C19 C18 C23 C22 -4.1(16)
C17 C18 C23 C24 1.8(15)
C19 C18 C23 C24 179.5(10)
C16 C15 C24 C23 -8.5(15)
O2 C15 C24 C23 179.3(8)
C16 C15 C24 C25 176.9(10)
O2 C15 C24 C25 4.7(14)
C22 C23 C24 C15 -172.7(10)
C18 C23 C24 C15 3.4(14)
C22 C23 C24 C25 2.1(15)
C18 C23 C24 C25 178.2(9)
C15 C24 C25 C34 53.2(14)
C23 C24 C25 C34 -121.2(11)
C15 C24 C25 C26 -128.0(11)
C23 C24 C25 C26 57.5(14)
C34 C25 C26 C31 6.6(16)
C24 C25 C26 C31 -172.1(10)
C34 C25 C26 C27 -170.1(11)
C24 C25 C26 C27 11.1(17)
C31 C26 C27 C28 -0.5(19)
C25 C26 C27 C28 176.2(12)
C26 C27 C28 C29 1(2)
C27 C28 C29 C30 1(2)
C28 C29 C30 C31 -3(2)
C27 C26 C31 C32 177.9(11)
C25 C26 C31 C32 1.0(17)
C27 C26 C31 C30 -1.6(18)
C25 C26 C31 C30 -178.5(11)
C29 C30 C31 C26 3.3(19)
C29 C30 C31 C32 -176.2(12)
C26 C31 C32 C33 -6.3(19)
C30 C31 C32 C33 173.2(11)
C31 C32 C33 C34 3.5(16)
C31 C32 C33 Si2 -178.6(9)
C53 Si2 C33 C32 -91.7(10)
C65 Si2 C33 C32 144.6(9)
C59 Si2 C33 C32 26.2(10)
C53 Si2 C33 C34 85.7(10)
C65 Si2 C33 C34 -37.9(11)
C59 Si2 C33 C34 -156.3(9)
C26 C25 C34 O3 171.2(9)
C24 C25 C34 O3 -10.0(14)
C26 C25 C34 C33 -10.1(17)
C24 C25 C34 C33 168.7(10)
P1 O3 C34 C25 -70.5(11)
P1 O3 C34 C33 110.6(8)
C32 C33 C34 C25 4.9(16)
Si2 C33 C34 C25 -172.7(9)
C32 C33 C34 O3 -176.4(9)
Si2 C33 C34 O3 6.0(14)
C47 Si1 C35 C36 173.8(9)
C16 Si1 C35 C36 60.0(11)
C41 Si1 C35 C36 -70.3(11)
C47 Si1 C35 C40 -5.3(12)
C16 Si1 C35 C40 -119.1(11)
C41 Si1 C35 C40 110.6(11)
C40 C35 C36 C37 -0.1(18)
Si1 C35 C36 C37 -179.3(9)
C35 C36 C37 C38 -2(2)
C36 C37 C38 C39 3(2)
C37 C38 C39 C40 -3(2)
C38 C39 C40 C35 1(2)
C36 C35 C40 C39 0.6(18)
Si1 C35 C40 C39 179.8(10)
C35 Si1 C41 C42 -167.7(9)
C47 Si1 C41 C42 -50.5(10)
C16 Si1 C41 C42 69.6(11)
C35 Si1 C41 C46 7.0(11)
C47 Si1 C41 C46 124.2(9)
C16 Si1 C41 C46 -115.6(9)
C46 C41 C42 C43 3.0(17)
Si1 C41 C42 C43 177.7(8)
C41 C42 C43 C44 -1.8(17)
C42 C43 C44 C45 1.4(18)
C43 C44 C45 C46 -2.1(18)
C42 C41 C46 C45 -3.7(17)
Si1 C41 C46 C45 -178.6(8)
C44 C45 C46 C41 3.3(17)
C35 Si1 C47 C48 91.7(10)
C16 Si1 C47 C48 -153.5(9)
C41 Si1 C47 C48 -24.5(10)
C35 Si1 C47 C52 -85.8(10)
C16 Si1 C47 C52 29.0(10)
C41 Si1 C47 C52 158.0(9)
C52 C47 C48 C49 1.9(16)
Si1 C47 C48 C49 -175.6(9)
C47 C48 C49 C50 -1.8(18)
C48 C49 C50 C51 1.7(18)
C49 C50 C51 C52 -1.9(17)
C48 C47 C52 C51 -2.2(17)
Si1 C47 C52 C51 175.4(9)
C50 C51 C52 C47 2.2(18)
C33 Si2 C53 C54 23.3(11)
C65 Si2 C53 C54 151.4(10)
C59 Si2 C53 C54 -91.2(11)
C33 Si2 C53 C58 -161.1(9)
C65 Si2 C53 C58 -33.0(10)
C59 Si2 C53 C58 84.4(10)
C58 C53 C54 C55 -2.1(19)
Si2 C53 C54 C55 173.7(11)
C53 C54 C55 C56 4(2)
C54 C55 C56 C57 -4.9(19)
C55 C56 C57 C58 3.5(18)
C56 C57 C58 C53 -1.3(19)
C54 C53 C58 C57 0.5(18)
Si2 C53 C58 C57 -175.4(10)
C33 Si2 C59 C64 43.8(10)
C53 Si2 C59 C64 160.7(9)
C65 Si2 C59 C64 -80.8(10)
C33 Si2 C59 C60 -139.8(8)
C53 Si2 C59 C60 -22.9(9)
C65 Si2 C59 C60 95.6(9)
C64 C59 C60 C61 -4.3(16)
Si2 C59 C60 C61 179.1(9)
C59 C60 C61 C62 6(2)
C60 C61 C62 C63 -3(2)
C61 C62 C63 C64 -2(2)
C60 C59 C64 C63 -0.2(16)
Si2 C59 C64 C63 176.2(9)
C62 C63 C64 C59 3.6(19)
C33 Si2 C65 C70 -91.2(9)
C53 Si2 C65 C70 145.3(8)
C59 Si2 C65 C70 26.0(9)
C33 Si2 C65 C66 94.2(9)
C53 Si2 C65 C66 -29.3(9)
C59 Si2 C65 C66 -148.7(8)
C70 C65 C66 C67 -3.5(14)
Si2 C65 C66 C67 171.4(8)
C65 C66 C67 C68 2.6(16)
C66 C67 C68 C69 -1.3(16)
C67 C68 C69 C70 0.9(16)
C68 C69 C70 C65 -1.8(15)
C66 C65 C70 C69 3.0(14)
Si2 C65 C70 C69 -171.9(8)
P2 Pd2 C71 C76 -176.5(8)
Cl2 Pd2 C71 C76 -167.9(16)
Cl1 Pd2 C71 C76 0.8(8)
P2 Pd2 C71 C72 3.2(7)
Cl2 Pd2 C71 C72 12(3)
Cl1 Pd2 C71 C72 -179.4(7)
P2 O5 C72 C73 -178.4(8)
P2 O5 C72 C71 -0.6(11)
C76 C71 C72 O5 177.3(8)
Pd2 C71 C72 O5 -2.5(12)
C76 C71 C72 C73 -4.8(15)
Pd2 C71 C72 C73 175.4(8)
O5 C72 C73 C74 -178.6(9)
C71 C72 C73 C74 3.6(15)
O5 C72 C73 C77 1.4(15)
C71 C72 C73 C77 -176.4(10)
C72 C73 C74 C75 -1.0(16)
C77 C73 C74 C75 179.0(10)
C73 C74 C75 C76 -0.2(15)
C73 C74 C75 C81 177.8(10)
C72 C71 C76 C75 3.6(14)
Pd2 C71 C76 C75 -176.6(7)
C72 C71 C76 O8 -176.5(9)
Pd2 C71 C76 O8 3.3(13)
C74 C75 C76 C71 -1.1(14)
C81 C75 C76 C71 -179.2(9)
C74 C75 C76 O8 178.9(9)
C81 C75 C76 O8 0.9(14)
C72 C73 C77 C78 -59.8(14)
C74 C73 C77 C78 120.3(11)
C72 C73 C77 C79 61.2(14)
C74 C73 C77 C79 -118.8(11)
C72 C73 C77 C80 176.4(10)
C74 C73 C77 C80 -3.5(15)
C76 C75 C81 C82 177.7(10)
C74 C75 C81 C82 -0.3(14)
C76 C75 C81 C83 -62.7(13)
C74 C75 C81 C83 119.3(11)
C76 C75 C81 C84 59.0(13)
C74 C75 C81 C84 -119.0(11)
P2 O6 C85 C94 -61.7(12)
P2 O6 C85 C86 121.6(9)
C94 C85 C86 C87 4.8(16)
O6 C85 C86 C87 -178.9(9)
C94 C85 C86 Si3 -168.7(9)
O6 C85 C86 Si3 7.7(14)
C117 Si3 C86 C85 -20.3(12)
C111 Si3 C86 C85 -144.1(10)
C105 Si3 C86 C85 100.9(10)
C117 Si3 C86 C87 166.4(8)
C111 Si3 C86 C87 42.6(10)
C105 Si3 C86 C87 -72.4(9)
C85 C86 C87 C88 1.0(16)
Si3 C86 C87 C88 175.2(9)
C86 C87 C88 C89 177.8(11)
C86 C87 C88 C93 -1.7(17)
C87 C88 C89 C90 -175.5(12)
C93 C88 C89 C90 3.9(18)
C88 C89 C90 C91 -1(2)
C89 C90 C91 C92 -0.9(19)
C90 C91 C92 C93 0.3(19)
C91 C92 C93 C94 -179.7(12)
C91 C92 C93 C88 2.3(17)
C89 C88 C93 C92 -4.3(16)
C87 C88 C93 C92 175.1(10)
C89 C88 C93 C94 177.6(11)
C87 C88 C93 C94 -3.0(15)
C86 C85 C94 C93 -9.4(17)
O6 C85 C94 C93 174.3(9)
C86 C85 C94 C95 168.3(10)
O6 C85 C94 C95 -8.0(15)
C92 C93 C94 C85 -169.9(10)
C88 C93 C94 C85 8.1(15)
C92 C93 C94 C95 12.4(16)
C88 C93 C94 C95 -169.7(10)
C85 C94 C95 C104 56.3(15)
C93 C94 C95 C104 -126.1(12)
C85 C94 C95 C96 -121.6(12)
C93 C94 C95 C96 56.0(15)
C104 C95 C96 C101 6.3(17)
C94 C95 C96 C101 -175.7(11)
C104 C95 C96 C97 -169.1(11)
C94 C95 C96 C97 8.8(18)
C95 C96 C97 C98 178.1(12)
C101 C96 C97 C98 2.5(19)
C96 C97 C98 C99 1(2)
C97 C98 C99 C100 -3(2)
C98 C99 C100 C101 2(2)
C99 C100 C101 C96 1(2)
C99 C100 C101 C102 -179.6(13)
C95 C96 C101 C100 -179.1(12)
C97 C96 C101 C100 -3.4(18)
C95 C96 C101 C102 1.5(17)
C97 C96 C101 C102 177.2(11)
C100 C101 C102 C103 174.6(12)
C96 C101 C102 C103 -6.1(18)
C101 C102 C103 C104 2.3(17)
C101 C102 C103 Si4 -179.1(9)
C123 Si4 C103 C102 26.9(10)
C129 Si4 C103 C102 149.7(9)
C135 Si4 C103 C102 -89.6(9)
C123 Si4 C103 C104 -154.6(9)
C129 Si4 C103 C104 -31.7(11)
C135 Si4 C103 C104 89.0(10)
C96 C95 C104 O7 174.0(9)
C94 C95 C104 O7 -3.9(15)
C96 C95 C104 C103 -10.6(17)
C94 C95 C104 C103 171.5(10)
P2 O7 C104 C95 -73.1(11)
P2 O7 C104 C103 111.2(9)
C102 C103 C104 C95 6.3(16)
Si4 C103 C104 C95 -172.2(9)
C102 C103 C104 O7 -178.2(9)
Si4 C103 C104 O7 3.2(14)
C117 Si3 C105 C110 172.2(10)
C111 Si3 C105 C110 -68.8(11)
C86 Si3 C105 C110 45.1(11)
C117 Si3 C105 C106 -16.3(10)
C111 Si3 C105 C106 102.7(10)
C86 Si3 C105 C106 -143.5(9)
C110 C105 C106 C107 -1.7(17)
Si3 C105 C106 C107 -173.9(9)
C105 C106 C107 C108 0.8(18)
C106 C107 C108 C109 0.4(17)
C107 C108 C109 C110 -0.7(19)
C108 C109 C110 C105 0(2)
C106 C105 C110 C109 1.4(18)
Si3 C105 C110 C109 173.5(11)
C117 Si3 C111 C116 -104.2(11)
C105 Si3 C111 C116 138.7(10)
C86 Si3 C111 C116 23.8(11)
C117 Si3 C111 C112 77.0(10)
C105 Si3 C111 C112 -40.1(10)
C86 Si3 C111 C112 -155.1(9)
C116 C111 C112 C113 -1.6(17)
Si3 C111 C112 C113 177.3(9)
C111 C112 C113 C114 -3.0(18)
C112 C113 C114 C115 7.3(18)
C113 C114 C115 C116 -7.0(17)
C112 C111 C116 C115 1.8(17)
Si3 C111 C116 C115 -177.1(8)
C114 C115 C116 C111 2.5(17)
C111 Si3 C117 C122 3.8(11)
C105 Si3 C117 C122 121.0(9)
C86 Si3 C117 C122 -117.7(9)
C111 Si3 C117 C118 -167.5(9)
C105 Si3 C117 C118 -50.3(10)
C86 Si3 C117 C118 71.0(10)
C122 C117 C118 C119 1.1(16)
Si3 C117 C118 C119 172.7(8)
C117 C118 C119 C120 0.7(16)
C118 C119 C120 C121 -0.4(16)
C119 C120 C121 C122 -1.6(17)
C120 C121 C122 C117 3.5(16)
C118 C117 C122 C121 -3.2(16)
Si3 C117 C122 C121 -174.6(8)
C129 Si4 C123 C124 111.5(9)
C135 Si4 C123 C124 -5.5(10)
C103 Si4 C123 C124 -121.1(9)
C129 Si4 C123 C128 -70.1(10)
C135 Si4 C123 C128 173.0(9)
C103 Si4 C123 C128 57.3(10)
C128 C123 C124 C125 5.0(16)
Si4 C123 C124 C125 -176.4(9)
C123 C124 C125 C126 -2.2(17)
C124 C125 C126 C127 -2.0(17)
C125 C126 C127 C128 3.0(18)
C126 C127 C128 C123 0.2(18)
C124 C123 C128 C127 -3.9(16)
Si4 C123 C128 C127 177.5(9)
C123 Si4 C129 C134 -151.5(7)
C135 Si4 C129 C134 -33.1(9)
C103 Si4 C129 C134 88.2(9)
C123 Si4 C129 C130 23.5(9)
C135 Si4 C129 C130 141.8(8)
C103 Si4 C129 C130 -96.9(9)
C134 C129 C130 C131 1.3(14)
Si4 C129 C130 C131 -173.9(7)
C129 C130 C131 C132 0.2(14)
C130 C131 C132 C133 -1.0(15)
C131 C132 C133 C134 0.2(16)
C130 C129 C134 C133 -2.0(14)
Si4 C129 C134 C133 173.2(8)
C132 C133 C134 C129 1.3(15)
C123 Si4 C135 C136 -96.1(10)
C129 Si4 C135 C136 144.8(9)
C103 Si4 C135 C136 17.8(11)
C123 Si4 C135 C140 79.6(9)
C129 Si4 C135 C140 -39.4(9)
C103 Si4 C135 C140 -166.5(8)
C140 C135 C136 C137 1.5(17)
Si4 C135 C136 C137 177.4(10)
C135 C136 C137 C138 -1(2)
C136 C137 C138 C139 1(2)
C137 C138 C139 C140 -1.6(18)
C138 C139 C140 C135 2.1(17)
C136 C135 C140 C139 -2.0(15)
Si4 C135 C140 C139 -178.1(8)
C141 C142 C143 C144 175.0(16)
C142 C143 C144 C145 175.2(15)
